data_7712831
loop_
_publ_author_name
'Tatarin, Sergei V.'
'Smirnov, Daniil E.'
'Taydakov, Ilya V.'
'Metlin, Mikhail T.'
'Emets, Victor'
'Bezzubov, Stanislav'

_publ_section_title
;
 Tailoring the \p-system of benzimidazole ligands towards stable
 light-harvesting cyclometalated iridium(III) complexes
;
_journal_name_full 'Dalton Transactions'
_journal_paper_doi 10.1039/D3DT00200D
_journal_year 2023
_chemical_formula_moiety 'C108 H68 Cl2 Ir2 N8, 4(C7 H8), 3.75(C2 H3 N)'
_chemical_formula_sum 'C143.5 H111.25 Cl2 Ir2 N11.75'
_chemical_formula_weight 2455.49
_space_group_crystal_system triclinic
_space_group_IT_number 2
_space_group_name_Hall '-P 1'
_space_group_name_H-M_alt 'P -1'
_atom_sites_solution_hydrogens geom
_atom_sites_solution_primary iterative
_audit_creation_date 2022-01-19
_audit_creation_method
;
Olex2 1.3
(compiled Nov 21 2019 18:26:39 for OlexSys, GUI svn.r6003)
;
_audit_update_record
;
2022-12-23 deposited with the CCDC.	2023-04-19 downloaded from the CCDC.
;
_cell_angle_alpha 112.254(2)
_cell_angle_beta 90.911(2)
_cell_angle_gamma 93.085(2)
_cell_formula_units_Z 2
_cell_length_a 17.2379(10)
_cell_length_b 17.7094(11)
_cell_length_c 19.7481(12)
_cell_measurement_reflns_used 9877
_cell_measurement_temperature 100.0
_cell_measurement_theta_max 31.52
_cell_measurement_theta_min 2.23
_cell_volume 5567.1(6)
_computing_cell_refinement 'APEX3 v.2017.3_0 (Bruker AXS, 2017)'
_computing_data_collection 'APEX3 v.2017.3_0 (Bruker AXS, 2017)'
_computing_data_reduction 'SAINT v8.38A (Bruker AXS, 2016)'
_computing_molecular_graphics 'Olex2 1.3 (Dolomanov et al., 2009)'
_computing_publication_material 'Olex2 1.3 (Dolomanov et al., 2009)'
_computing_structure_refinement 'SHELXL 2018/3 (Sheldrick, 2015)'
_computing_structure_solution 'olex2.solve 1.3 (Bourhis et al., 2015)'
_diffrn_ambient_temperature 100.0
_diffrn_detector 'Bruker PHOTON II'
_diffrn_detector_area_resol_mean 10.4
_diffrn_detector_type 'CMOS sensor'
_diffrn_measured_fraction_theta_full 0.999
_diffrn_measured_fraction_theta_max 1.000
_diffrn_measurement_device '3-circle diffractometer'
_diffrn_measurement_device_type 'Bruker D8 Venture'
_diffrn_measurement_method \w-scan
_diffrn_radiation_monochromator 'focusing mirrors'
_diffrn_radiation_probe x-ray
_diffrn_radiation_type MoK\a
_diffrn_radiation_wavelength 0.71073
_diffrn_reflns_av_R_equivalents 0.0262
_diffrn_reflns_av_unetI/netI 0.0151
_diffrn_reflns_Laue_measured_fraction_full 0.999
_diffrn_reflns_Laue_measured_fraction_max 1.000
_diffrn_reflns_limit_h_max 23
_diffrn_reflns_limit_h_min -23
_diffrn_reflns_limit_k_max 24
_diffrn_reflns_limit_k_min -24
_diffrn_reflns_limit_l_max 26
_diffrn_reflns_limit_l_min -26
_diffrn_reflns_number 220131
_diffrn_reflns_point_group_measured_fraction_full 0.999
_diffrn_reflns_point_group_measured_fraction_max 1.000
_diffrn_reflns_theta_full 25.242
_diffrn_reflns_theta_max 29.000
_diffrn_reflns_theta_min 2.101
_diffrn_source 'microfocus sealed X-ray tube'
_diffrn_source_current 1.4
_diffrn_source_power 0.07
_diffrn_source_type 'Incoatec I\mS microsource'
_diffrn_source_voltage 50.0
_diffrn_standards_number 0
_exptl_absorpt_coefficient_mu 2.497
_exptl_absorpt_correction_T_max 0.7462
_exptl_absorpt_correction_T_min 0.6323
_exptl_absorpt_correction_type multi-scan
_exptl_absorpt_process_details
;
SADABS-2016/2 (Bruker,2016/2) was used for absorption correction.
wR2(int) was 0.0612 before and 0.0408 after correction.
The Ratio of minimum to maximum transmission is 0.8474.
The \l/2 correction factor is Not present.
;
_exptl_crystal_colour 'dark red'
_exptl_crystal_colour_modifier dark
_exptl_crystal_colour_primary red
_exptl_crystal_density_diffrn 1.465
_exptl_crystal_description block
_exptl_crystal_F_000 2485
_exptl_crystal_recrystallization_method 'Re-crystallisation from solvent: toluene, CH3CN'
_exptl_crystal_size_max 0.2
_exptl_crystal_size_mid 0.2
_exptl_crystal_size_min 0.17
_refine_diff_density_max 1.020
_refine_diff_density_min -0.922
_refine_diff_density_rms 0.072
_refine_ls_extinction_method none
_refine_ls_goodness_of_fit_ref 1.036
_refine_ls_hydrogen_treatment constr
_refine_ls_matrix_type full
_refine_ls_number_parameters 1418
_refine_ls_number_reflns 29585
_refine_ls_number_restraints 13
_refine_ls_restrained_S_all 1.037
_refine_ls_R_factor_all 0.0235
_refine_ls_R_factor_gt 0.0201
_refine_ls_shift/su_max 0.008
_refine_ls_shift/su_mean 0.000
_refine_ls_structure_factor_coef Fsqd
_refine_ls_weighting_details 'w=1/[\s^2^(Fo^2^)+(0.0172P)^2^+8.0347P] where P=(Fo^2^+2Fc^2^)/3'
_refine_ls_weighting_scheme calc
_refine_ls_wR_factor_gt 0.0482
_refine_ls_wR_factor_ref 0.0501
_reflns_Friedel_coverage 0.000
_reflns_number_gt 27165
_reflns_number_total 29585
_reflns_threshold_expression 'I > 2\s(I)'
_cod_data_source_file d3dt00200d2.cif
_cod_data_source_block st229neo
_cod_depositor_comments
;
The following automatic conversions were performed:

data item '_diffrn_radiation_probe' value 'X-ray' was changed to
'x-ray' in accordance with the
/home/data/users/saulius/crontab/automatic-downloads/rss-feeds/RSC/lib/dictionaries/cif_core.dic
dictionary named 'cif_core.dic' version 2.4.2 last updated on
2011-04-26.

Automatic conversion script
Id: cif_fix_values 8170 2020-07-09 18:12:32Z antanas 
;
_cod_original_formula_sum 'C143.50 H111.25 Cl2 Ir2 N11.75'
_cod_database_code 7712831
_shelx_shelxl_version_number 2018/3
_shelx_space_group_comment
;
The symmetry employed for this shelxl refinement is uniquely defined
by the following loop, which should always be used as a source of
symmetry information in preference to the above space-group names.
They are only intended as comments.
;
_shelx_estimated_absorpt_t_max 0.676
_shelx_estimated_absorpt_t_min 0.635
_computing.bruker_data_scaling 'SADABS V2012/1 (Bruker AXS Inc.)'

_olex2_refinement_description
;
1. Fixed Uiso
 At 1.2 times of:
  All C(H) groups
 At 1.5 times of:
  All C(H,H,H) groups
2. Restrained distances
 C63-C62 = C61-C60
 1.45 with sigma of 0.02
 N5-C61
 1.15 with sigma of 0.02
 N0-C63
 1.15 with sigma of 0.02
 C69-C55 \\sim C71-C59
 with sigma of 0.02
 C61-C60 \\sim C63-C62
 with sigma of 0.01
 N5-C61 \\sim N0-C63
 with sigma of 0.01
3. Uiso/Uaniso restraints and constraints
: with sigma of 0.005 and sigma for terminal atoms of 0.01
Uanis(N6) \\sim Ueq: with sigma of 0.01 and sigma for terminal atoms of 0.02
: with sigma of 0.02 and sigma for terminal atoms of 0.04
Uiso(C62) = Uiso(C63) = Uiso(N0)
Uiso(C69) = Uiso(C55) = Uiso(C0) = Uiso(C65) = Uiso(C67) = Uiso(C66) = Uiso(C68)
Uiso(C71) = Uiso(C70) = Uiso(C72) = Uiso(C57) = Uiso(C56) = Uiso(C58) =
Uiso(C59)
4. Others
 Fixed Sof: C64(0.75) H64A(0.75) H64B(0.75) H64C(0.75) N0(0.45) C55(0.4)
 C0(0.4) H0(0.4) C65(0.4) H65(0.4) C67(0.4) H67(0.4) C66(0.4) H66(0.4) C68(0.4)
 H68(0.4) C61(0.55) C60(0.55) H60A(0.55) H60B(0.55) H60C(0.55) C69(0.4)
 H69A(0.4) H69B(0.4) H69C(0.4) C58(0.6) H58(0.6) C71(0.6) C70(0.6) H70(0.6)
 C72(0.6) H72(0.6) C57(0.6) H57(0.6) C56(0.6) H56(0.6) C59(0.6) H59A(0.6)
 H59B(0.6) H59C(0.6) C62(0.45) H62A(0.45) H62B(0.45) H62C(0.45) C63(0.45)
 N5(0.55) C1A(0.75) N6(0.75)
5.a Aromatic/amide H refined with riding coordinates:
 C00I(H00I), C52(H52), C25(H25), C53(H53), C00X(H00X), C29(H29), C012(H012),
 C014(H014), C26(H26), C018(H018), C019(H019), C01A(H01A), C01B(H01B),
 C01C(H01C), C50(H50), C01E(H01E), C51(H51), C01J(H01J), C01N(H01N), C01P(H01P),
  C12(H12), C01U(H01U), C01V(H01V), C24(H24), C01Y(H01Y), C01Z(H01Z), C2(H2),
 C021(H021), C023(H023), C23(H23), C44(H44), C17(H17), C39(H39), C02B(H02B),
 C3(H3), C30(H30), C02G(H02G), C02I(H02I), C02J(H02J), C02K(H02K), C45(H45),
 C02M(H02M), C48(H48), C10(H10), C02Q(H02Q), C02R(H02R), C34(H34), C02T(H02T),
 C4(H4), C7(H7), C18(H18), C21(H21), C31(H31), C02Z(H02Z), C030(H030), C9(H9),
 C032(H032), C033(H033), C034(H034), C8(H8), C036(H036), C19(H19), C039(H039),
 C03A(H03A), C03B(H03B), C03C(H03L), C46(H46), C03F(H03F), C35(H35), C47(H47),
 C03J(H03J), C03K(H03K), C37(H37), C36(H36), C20(H20), C03O(H03O), C03P(H03P),
 C03R(H03R), C03S(H03S), C03T(H03T), C03U(H03U), C03Z(H03Z), C040(H040), C0(H0),
  C65(H65), C67(H67), C66(H66), C68(H68), C58(H58), C70(H70), C72(H72),
 C57(H57), C56(H56)
5.b Fitted hexagon refined as free rotating group:
 C55(C0,C65,C67,C66,C68), C58(C71,C70,C72,C57,C56)
5.c Idealised Me refined as rotating group:
 C03I(H03C,H03D,H03E), C03Q(H03M,H03N,H03Q), C03W(H03G,H03H,H03I), C64(H64A,
 H64B,H64C), C046(H04A,H04B,H04C), C048(H04D,H04E,H04F), C60(H60A,H60B,H60C),
 C69(H69A,H69B,H69C), C59(H59A,H59B,H59C), C62(H62A,H62B,H62C)
;
_olex2_submission_special_instructions 'No special instructions were received'

loop_
_space_group_symop_operation_xyz
'x, y, z'
'-x, -y, -z'

loop_
_atom_site_label
_atom_site_type_symbol
_atom_site_fract_x
_atom_site_fract_y
_atom_site_fract_z
_atom_site_U_iso_or_equiv
_atom_site_adp_type
_atom_site_occupancy
_atom_site_site_symmetry_order
_atom_site_calc_flag
_atom_site_refinement_flags_posn
_atom_site_refinement_flags_adp
_atom_site_refinement_flags_occupancy
_atom_site_disorder_assembly
_atom_site_disorder_group
Ir1 Ir 0.74654(2) 0.71973(2) 0.27037(2) 0.01143(2) Uani 1 1 d . . . . .
Ir2 Ir 0.74228(2) 0.57357(2) 0.37146(2) 0.01220(2) Uani 1 1 d . . . . .
Cl1 Cl 0.81506(2) 0.70468(2) 0.37857(2) 0.01409(7) Uani 1 1 d . . . . .
Cl2 Cl 0.67489(2) 0.59065(2) 0.26513(2) 0.01409(7) Uani 1 1 d . . . . .
N005 N 0.67818(8) 0.65094(9) 0.44985(8) 0.0144(3) Uani 1 1 d . . . . .
N006 N 0.80842(9) 0.49615(9) 0.29513(8) 0.0154(3) Uani 1 1 d . . . . .
N3 N 0.65301(8) 0.77482(9) 0.32514(8) 0.0136(3) Uani 1 1 d . . . . .
N1 N 0.84136(8) 0.66573(9) 0.21733(8) 0.0142(3) Uani 1 1 d . . . . .
N009 N 0.83890(9) 0.38224(9) 0.20424(9) 0.0171(3) Uani 1 1 d . . . . .
N4 N 0.52987(8) 0.80695(9) 0.34518(8) 0.0148(3) Uani 1 1 d . . . . .
N00B N 0.65111(9) 0.74194(9) 0.55935(8) 0.0161(3) Uani 1 1 d . . . . .
N2 N 0.96621(8) 0.65162(9) 0.19005(8) 0.0160(3) Uani 1 1 d . . . . .
C00D C 0.70813(10) 0.69940(11) 0.51514(10) 0.0151(3) Uani 1 1 d . . . . .
C00E C 0.77997(10) 0.42693(11) 0.24386(10) 0.0158(3) Uani 1 1 d . . . . .
C1 C 0.79944(10) 0.82875(11) 0.28498(10) 0.0157(3) Uani 1 1 d . . . . .
C28 C 0.69500(10) 0.71484(11) 0.17697(10) 0.0154(3) Uani 1 1 d . . . . .
C00H C 0.58122(10) 0.71901(11) 0.51835(10) 0.0167(3) Uani 1 1 d . . . . .
C00I C 0.83474(11) 0.48345(11) 0.44214(10) 0.0186(3) Uani 1 1 d . . . . .
H00I H 0.817460 0.436257 0.400795 0.022 Uiso 1 1 calc R U . . .
C00J C 0.88896(10) 0.49907(11) 0.28937(10) 0.0163(3) Uani 1 1 d . . . . .
C00K C 0.67060(10) 0.47724(11) 0.36425(10) 0.0175(3) Uani 1 1 d . . . . .
C00L C 0.59889(10) 0.66188(11) 0.44974(10) 0.0157(3) Uani 1 1 d . . . . .
C00M C 0.82744(10) 0.62580(11) 0.51767(10) 0.0156(3) Uani 1 1 d . . . . .
C00N C 0.90871(11) 0.42784(11) 0.23277(10) 0.0172(3) Uani 1 1 d . . . . .
C00O C 0.80429(10) 0.55843(11) 0.45177(10) 0.0156(3) Uani 1 1 d . . . . .
C00P C 0.65697(11) 0.78711(11) 0.63703(10) 0.0180(3) Uani 1 1 d . . . . .
C00Q C 0.78912(10) 0.70213(11) 0.54032(10) 0.0161(3) Uani 1 1 d . . . . .
C52 C 0.68453(11) 0.92429(11) 0.51759(10) 0.0186(3) Uani 1 1 d . . . . .
H52 H 0.722442 0.949648 0.556164 0.022 Uiso 1 1 calc R U . . .
C25 C 0.81590(11) 0.46070(12) 0.06535(10) 0.0195(4) Uani 1 1 d . . . . .
H25 H 0.778833 0.417786 0.038091 0.023 Uiso 1 1 calc R U . . .
C27 C 0.84723(10) 0.58998(11) 0.16039(9) 0.0148(3) Uani 1 1 d . . . . .
C15 C 0.91284(10) 0.70109(11) 0.23418(10) 0.0144(3) Uani 1 1 d . . . . .
C49 C 0.57235(10) 0.85140(11) 0.40962(10) 0.0150(3) Uani 1 1 d . . . . .
C53 C 0.70736(10) 0.86794(11) 0.45147(10) 0.0170(3) Uani 1 1 d . . . . .
H53 H 0.760060 0.854822 0.443792 0.020 Uiso 1 1 calc R U . . .
C00X C 0.88972(11) 0.47606(12) 0.49153(11) 0.0210(4) Uani 1 1 d . . . . .
H00X H 0.907127 0.423766 0.484707 0.025 Uiso 1 1 calc R U . . .
C00Y C 0.88968(10) 0.62061(12) 0.56381(10) 0.0177(3) Uani 1 1 d . . . . .
C43 C 0.45100(10) 0.82335(11) 0.33343(10) 0.0161(3) Uani 1 1 d . . . . .
C010 C 0.65036(11) 0.41274(11) 0.29547(10) 0.0176(3) Uani 1 1 d . . . . .
C29 C 0.73890(11) 0.71748(12) 0.11916(10) 0.0197(4) Uani 1 1 d . . . . .
H29 H 0.792816 0.733365 0.127868 0.024 Uiso 1 1 calc R U . . .
C012 C 0.82300(11) 0.77195(12) 0.59199(10) 0.0187(3) Uani 1 1 d . . . . .
H012 H 0.799363 0.822186 0.602476 0.022 Uiso 1 1 calc R U . . .
C013 C 0.69775(11) 0.39806(11) 0.23210(10) 0.0177(3) Uani 1 1 d . . . . .
C014 C 0.66964(11) 0.35028(12) 0.16344(11) 0.0206(4) Uani 1 1 d . . . . .
H014 H 0.700220 0.345579 0.122600 0.025 Uiso 1 1 calc R U . . .
C13 C 0.88051(10) 0.84643(11) 0.30529(10) 0.0154(3) Uani 1 1 d . . . . .
C22 C 0.92553(10) 0.58101(11) 0.14314(10) 0.0158(3) Uani 1 1 d . . . . .
C26 C 0.79075(11) 0.52883(11) 0.12136(10) 0.0173(3) Uani 1 1 d . . . . .
H26 H 0.737411 0.533589 0.132606 0.021 Uiso 1 1 calc R U . . .
C018 C 0.62886(11) 0.47650(12) 0.42441(11) 0.0202(4) Uani 1 1 d . . . . .
H018 H 0.644445 0.514758 0.471925 0.024 Uiso 1 1 calc R U . . .
C019 C 0.56528(12) 0.42149(13) 0.41678(11) 0.0242(4) Uani 1 1 d . . . . .
H019 H 0.538959 0.422283 0.458925 0.029 Uiso 1 1 calc R U . . .
C01A C 0.50503(11) 0.73917(12) 0.53627(11) 0.0199(4) Uani 1 1 d . . . . .
H01A H 0.493081 0.777955 0.582825 0.024 Uiso 1 1 calc R U . . .
C01B C 0.62787(12) 0.86414(12) 0.66589(11) 0.0232(4) Uani 1 1 d . . . . .
H01B H 0.603164 0.886199 0.634782 0.028 Uiso 1 1 calc R U . . .
C01C C 0.94588(11) 0.55751(12) 0.33137(11) 0.0196(4) Uani 1 1 d . . . . .
H01C H 0.932695 0.606287 0.369726 0.023 Uiso 1 1 calc R U . . .
C50 C 0.54916(11) 0.90864(11) 0.47565(10) 0.0177(3) Uani 1 1 d . . . . .
H50 H 0.496488 0.921867 0.483340 0.021 Uiso 1 1 calc R U . . .
C01E C 0.98582(11) 0.41107(12) 0.21607(11) 0.0210(4) Uani 1 1 d . . . . .
H01E H 0.998993 0.362233 0.177782 0.025 Uiso 1 1 calc R U . . .
C01F C 0.83495(11) 0.29668(11) 0.15805(11) 0.0203(4) Uani 1 1 d . . . . .
C14 C 0.93416(10) 0.78196(11) 0.29032(10) 0.0156(3) Uani 1 1 d . . . . .
C51 C 0.60674(11) 0.94491(11) 0.52907(10) 0.0189(3) Uani 1 1 d . . . . .
H51 H 0.593698 0.984753 0.574710 0.023 Uiso 1 1 calc R U . . .
C42 C 0.58121(10) 0.76087(10) 0.29545(10) 0.0141(3) Uani 1 1 d . . . . .
C01J C 0.54084(11) 0.62321(12) 0.39563(11) 0.0192(3) Uani 1 1 d . . . . .
H01J H 0.552659 0.585077 0.348723 0.023 Uiso 1 1 calc R U . . .
C54 C 0.64941(10) 0.83139(10) 0.39673(10) 0.0144(3) Uani 1 1 d . . . . .
C01L C 0.59511(12) 0.30712(12) 0.15163(11) 0.0219(4) Uani 1 1 d . . . . .
C40 C 0.61279(10) 0.69671(11) 0.16230(10) 0.0159(3) Uani 1 1 d . . . . .
C01N C 1.02248(11) 0.54153(12) 0.31488(11) 0.0220(4) Uani 1 1 d . . . . .
H01N H 1.062776 0.580214 0.342449 0.026 Uiso 1 1 calc R U . . .
C01O C 0.92422(11) 0.69506(12) 0.62059(10) 0.0200(4) Uani 1 1 d . . . . .
C01P C 0.91900(11) 0.54386(12) 0.55009(11) 0.0209(4) Uani 1 1 d . . . . .
H01P H 0.959141 0.538723 0.581288 0.025 Uiso 1 1 calc R U . . .
C01Q C 0.58172(11) 0.36041(11) 0.28641(11) 0.0196(4) Uani 1 1 d . . . . .
C01R C 0.89348(11) 0.77088(12) 0.63066(10) 0.0202(4) Uani 1 1 d . . . . .
C41 C 0.55859(10) 0.70680(11) 0.22031(10) 0.0161(3) Uani 1 1 d . . . . .
C12 C 1.00697(11) 0.79821(12) 0.32302(10) 0.0183(3) Uani 1 1 d . . . . .
H12 H 1.040485 0.754829 0.313853 0.022 Uiso 1 1 calc R U . . .
C01U C 0.69053(11) 0.75325(13) 0.68242(11) 0.0224(4) Uani 1 1 d . . . . .
H01U H 0.707109 0.699120 0.662698 0.027 Uiso 1 1 calc R U . . .
C01V C 0.79648(12) 0.24026(13) 0.18101(12) 0.0259(4) Uani 1 1 d . . . . .
H01V H 0.771451 0.257823 0.226413 0.031 Uiso 1 1 calc R U . . .
C24 C 0.89454(12) 0.45331(12) 0.04777(10) 0.0208(4) Uani 1 1 d . . . . .
H24 H 0.909197 0.406126 0.008447 0.025 Uiso 1 1 calc R U . . .
C6 C 0.98833(11) 0.94501(12) 0.37689(10) 0.0201(4) Uani 1 1 d . . . . .
C01Y C 1.04199(11) 0.46922(13) 0.25813(11) 0.0226(4) Uani 1 1 d . . . . .
H01Y H 1.095227 0.460153 0.248507 0.027 Uiso 1 1 calc R U . . .
C01Z C 0.54033(12) 0.36606(13) 0.34876(12) 0.0243(4) Uani 1 1 d . . . . .
H01Z H 0.494842 0.331366 0.343854 0.029 Uiso 1 1 calc R U . . .
C2 C 0.75749(11) 0.89448(11) 0.28612(11) 0.0192(4) Uani 1 1 d . . . . .
H2 H 0.704657 0.884439 0.268999 0.023 Uiso 1 1 calc R U . . .
C021 C 0.44802(11) 0.69987(13) 0.48289(11) 0.0219(4) Uani 1 1 d . . . . .
H021 H 0.395354 0.711520 0.493243 0.026 Uiso 1 1 calc R U . . .
C16 C 1.04394(10) 0.67365(11) 0.17544(10) 0.0176(3) Uani 1 1 d . . . . .
C023 C 0.99104(13) 0.69571(14) 0.66318(12) 0.0279(4) Uani 1 1 d . . . . .
H023 H 1.012178 0.645493 0.658128 0.034 Uiso 1 1 calc R U . . .
C32 C 0.58146(11) 0.66702(12) 0.08903(10) 0.0207(4) Uani 1 1 d . . . . .
C23 C 0.95106(11) 0.51336(11) 0.08656(10) 0.0192(4) Uani 1 1 d . . . . .
H23 H 1.004372 0.508659 0.075190 0.023 Uiso 1 1 calc R U . . .
C026 C 0.55401(12) 0.30642(12) 0.21288(11) 0.0221(4) Uani 1 1 d . . . . .
C44 C 0.43434(11) 0.85946(12) 0.28434(11) 0.0195(4) Uani 1 1 d . . . . .
H44 H 0.474560 0.873105 0.257833 0.023 Uiso 1 1 calc R U . . .
C17 C 1.05525(11) 0.72927(12) 0.14235(11) 0.0219(4) Uani 1 1 d . . . . .
H17 H 1.012414 0.754919 0.131481 0.026 Uiso 1 1 calc R U . . .
C029 C 0.68309(13) 1.18725(14) 0.37519(12) 0.0288(4) Uani 1 1 d . . . . .
C39 C 0.48412(11) 0.67310(11) 0.20453(11) 0.0192(4) Uani 1 1 d . . . . .
H39 H 0.450653 0.678111 0.243554 0.023 Uiso 1 1 calc R U . . .
C02B C 0.46538(11) 0.64302(13) 0.41353(11) 0.0219(4) Uani 1 1 d . . . . .
H02B H 0.424293 0.617680 0.378215 0.026 Uiso 1 1 calc R U . . .
C3 C 0.79062(12) 0.97455(12) 0.31161(12) 0.0233(4) Uani 1 1 d . . . . .
H3 H 0.761392 1.017043 0.308231 0.028 Uiso 1 1 calc R U . . .
C33 C 0.50191(12) 0.63093(12) 0.07302(11) 0.0227(4) Uani 1 1 d . . . . .
C30 C 0.70622(13) 0.69749(14) 0.04864(11) 0.0259(4) Uani 1 1 d . . . . .
H30 H 0.737324 0.703065 0.011318 0.031 Uiso 1 1 calc R U . . .
C11 C 1.03371(11) 0.87892(12) 0.37061(10) 0.0194(4) Uani 1 1 d . . . . .
C02G C 0.63548(14) 0.90856(13) 0.74119(12) 0.0295(5) Uani 1 1 d . . . . .
H02G H 0.614727 0.960740 0.761685 0.035 Uiso 1 1 calc R U . . .
C5 C 0.91144(11) 0.92875(11) 0.34075(10) 0.0184(3) Uani 1 1 d . . . . .
C02I C 0.87272(13) 0.27161(13) 0.09255(11) 0.0259(4) Uani 1 1 d . . . . .
H02I H 0.898519 0.310725 0.077078 0.031 Uiso 1 1 calc R U . . .
C02J C 0.93048(12) 0.84422(13) 0.68072(11) 0.0261(4) Uani 1 1 d . . . . .
H02J H 0.909826 0.894992 0.686926 0.031 Uiso 1 1 calc R U . . .
C02K C 0.56408(13) 0.26260(13) 0.08011(12) 0.0278(4) Uani 1 1 d . . . . .
H02K H 0.591795 0.263720 0.039267 0.033 Uiso 1 1 calc R U . . .
C45 C 0.35769(12) 0.87554(13) 0.27433(12) 0.0248(4) Uani 1 1 d . . . . .
H45 H 0.345319 0.899568 0.240221 0.030 Uiso 1 1 calc R U . . .
C02M C 0.69962(13) 0.79942(15) 0.75702(12) 0.0288(4) Uani 1 1 d . . . . .
H02M H 0.724275 0.777445 0.788211 0.035 Uiso 1 1 calc R U . . .
C38 C 0.45543(11) 0.63072(12) 0.13117(11) 0.0215(4) Uani 1 1 d . . . . .
C48 C 0.39323(11) 0.80579(14) 0.37426(12) 0.0244(4) Uani 1 1 d . . . . .
H48 H 0.405593 0.782599 0.408985 0.029 Uiso 1 1 calc R U . . .
C10 C 1.10571(11) 0.89326(14) 0.41013(11) 0.0243(4) Uani 1 1 d . . . . .
H10 H 1.136331 0.848664 0.405515 0.029 Uiso 1 1 calc R U . . .
C02Q C 0.69036(14) 1.15142(14) 0.42673(13) 0.0293(4) Uani 1 1 d . . . . .
H02Q H 0.727185 1.175183 0.466526 0.035 Uiso 1 1 calc R U . . .
C02R C 1.02606(14) 0.76823(15) 0.71203(13) 0.0340(5) Uani 1 1 d . . . . .
H02R H 1.070983 0.767260 0.740109 0.041 Uiso 1 1 calc R U . . .
C34 C 0.47017(13) 0.59128(14) 0.00110(12) 0.0307(5) Uani 1 1 d . . . . .
H34 H 0.499643 0.591683 -0.039023 0.037 Uiso 1 1 calc R U . . .
C02T C 0.67298(13) 0.87727(14) 0.78625(12) 0.0308(5) Uani 1 1 d . . . . .
H02T H 0.680472 0.909073 0.837115 0.037 Uiso 1 1 calc R U . . .
C4 C 0.86506(12) 0.99233(12) 0.34150(12) 0.0234(4) Uani 1 1 d . . . . .
H4 H 0.885379 1.047540 0.362724 0.028 Uiso 1 1 calc R U . . .
C7 C 1.01844(13) 1.02460(13) 0.42130(12) 0.0270(4) Uani 1 1 d . . . . .
H7 H 0.989942 1.070225 0.424577 0.032 Uiso 1 1 calc R U . . .
C18 C 1.13024(13) 0.74734(13) 0.12509(12) 0.0279(4) Uani 1 1 d . . . . .
H18 H 1.138695 0.785915 0.102736 0.033 Uiso 1 1 calc R U . . .
C21 C 1.10561(12) 0.63492(15) 0.19059(14) 0.0302(5) Uani 1 1 d . . . . .
H21 H 1.097239 0.596089 0.212679 0.036 Uiso 1 1 calc R U . . .
C31 C 0.62956(13) 0.66990(14) 0.03312(11) 0.0264(4) Uani 1 1 d . . . . .
H31 H 0.608892 0.652656 -0.015648 0.032 Uiso 1 1 calc R U . . .
C02Z C 0.79508(15) 0.15754(14) 0.13657(15) 0.0363(5) Uani 1 1 d . . . . .
H02Z H 0.767718 0.118465 0.151071 0.044 Uiso 1 1 calc R U . . .
C030 C 1.10681(16) 0.99524(15) 0.13090(14) 0.0367(5) Uani 1 1 d . . . . .
H030 H 1.155253 1.018058 0.122842 0.044 Uiso 1 1 calc R U . . .
C9 C 1.13177(13) 0.97134(15) 0.45526(12) 0.0297(5) Uani 1 1 d . . . . .
H9 H 1.179200 0.980315 0.483145 0.036 Uiso 1 1 calc R U . . .
C032 C 0.64541(15) 1.08233(15) 0.42138(15) 0.0357(5) Uani 1 1 d . . . . .
H032 H 0.651381 1.059313 0.457337 0.043 Uiso 1 1 calc R U . . .
C033 C 0.48401(13) 0.25697(14) 0.19937(13) 0.0298(5) Uani 1 1 d . . . . .
H033 H 0.456741 0.252910 0.239407 0.036 Uiso 1 1 calc R U . . .
C034 C 0.97101(17) 0.95975(17) 0.09835(14) 0.0420(6) Uani 1 1 d . . . . .
H034 H 0.927025 0.958149 0.068120 0.050 Uiso 1 1 calc R U . . .
C8 C 1.08835(13) 1.03725(14) 0.45993(13) 0.0316(5) Uani 1 1 d . . . . .
H8 H 1.107145 1.091259 0.489984 0.038 Uiso 1 1 calc R U . . .
C036 C 0.99637(14) 0.84296(15) 0.72073(13) 0.0326(5) Uani 1 1 d . . . . .
H036 H 1.021351 0.892613 0.753973 0.039 Uiso 1 1 calc R U . . .
C037 C 0.87591(16) 0.72141(17) -0.09528(16) 0.0422(6) Uani 1 1 d . . . . .
C19 C 1.19219(12) 0.70950(14) 0.14030(13) 0.0314(5) Uani 1 1 d . . . . .
H19 H 1.243193 0.721866 0.128273 0.038 Uiso 1 1 calc R U . . .
C039 C 0.58373(15) 1.08075(18) 0.31207(15) 0.0456(7) Uani 1 1 d . . . . .
H039 H 0.547021 1.056364 0.272263 0.055 Uiso 1 1 calc R U . . .
C03A C 0.62916(15) 1.15087(17) 0.31774(14) 0.0379(6) Uani 1 1 d . . . . .
H03A H 0.622921 1.173792 0.281748 0.045 Uiso 1 1 calc R U . . .
C03B C 0.59192(15) 1.04676(16) 0.36396(16) 0.0413(6) Uani 1 1 d . . . . .
H03B H 0.560912 0.999200 0.360096 0.050 Uiso 1 1 calc R U . . .
C03C C 0.82419(16) 0.65936(17) -0.13644(14) 0.0410(6) Uani 1 1 d . . . . .
H03L H 0.797260 0.663094 -0.177291 0.049 Uiso 1 1 calc R U . . .
C46 C 0.29931(12) 0.85658(14) 0.31405(12) 0.0269(4) Uani 1 1 d . . . . .
H46 H 0.247054 0.867216 0.306719 0.032 Uiso 1 1 calc R U . . .
C03E C 1.10108(14) 0.96401(14) 0.18570(13) 0.0308(5) Uani 1 1 d . . . . .
C03F C 0.83354(16) 0.13184(14) 0.07104(15) 0.0383(6) Uani 1 1 d . . . . .
H03F H 0.832905 0.075286 0.041138 0.046 Uiso 1 1 calc R U . . .
C35 C 0.39688(14) 0.55186(15) -0.01192(14) 0.0367(6) Uani 1 1 d . . . . .
H35 H 0.376846 0.525271 -0.060874 0.044 Uiso 1 1 calc R U . . .
C47 C 0.31695(12) 0.82244(15) 0.36394(13) 0.0297(5) Uani 1 1 d . . . . .
H47 H 0.276952 0.810191 0.391440 0.036 Uiso 1 1 calc R U . . .
C03I C 0.73230(17) 1.26328(16) 0.38271(16) 0.0410(6) Uani 1 1 d . . . . .
H03C H 0.748650 1.293047 0.434209 0.062 Uiso 1 1 calc R U . . .
H03D H 0.701922 1.298279 0.365609 0.062 Uiso 1 1 calc R U . . .
H03E H 0.778309 1.247896 0.353201 0.062 Uiso 1 1 calc R U . . .
C03J C 0.45463(14) 0.21448(15) 0.12897(14) 0.0363(5) Uani 1 1 d . . . . .
H03J H 0.406788 0.182618 0.121224 0.044 Uiso 1 1 calc R U . . .
C03K C 1.04202(18) 0.99290(15) 0.08851(14) 0.0398(6) Uani 1 1 d . . . . .
H03K H 1.046320 1.014709 0.051463 0.048 Uiso 1 1 calc R U . . .
C37 C 0.38028(12) 0.59018(13) 0.11629(13) 0.0274(4) Uani 1 1 d . . . . .
H37 H 0.349150 0.590422 0.155629 0.033 Uiso 1 1 calc R U . . .
C36 C 0.35214(13) 0.55050(14) 0.04533(14) 0.0342(5) Uani 1 1 d . . . . .
H36 H 0.302231 0.522278 0.035571 0.041 Uiso 1 1 calc R U . . .
C20 C 1.18018(13) 0.65375(17) 0.17295(15) 0.0373(6) Uani 1 1 d . . . . .
H20 H 1.223063 0.627951 0.183508 0.045 Uiso 1 1 calc R U . . .
C03O C 0.87254(15) 0.18845(14) 0.04955(13) 0.0347(5) Uani 1 1 d . . . . .
H03O H 0.899476 0.170730 0.005163 0.042 Uiso 1 1 calc R U . . .
C03P C 0.91491(16) 0.71380(19) -0.03504(15) 0.0435(6) Uani 1 1 d . . . . .
H03P H 0.950893 0.756591 -0.005495 0.052 Uiso 1 1 calc R U . . .
C03Q C 1.01538(18) 0.74474(17) 0.49124(15) 0.0451(7) Uani 1 1 d . . . . .
H03M H 0.987566 0.767350 0.460298 0.068 Uiso 1 1 calc R U . . .
H03N H 1.017225 0.783783 0.542163 0.068 Uiso 1 1 calc R U . . .
H03Q H 0.988285 0.693295 0.487920 0.068 Uiso 1 1 calc R U . . .
C03R C 1.02934(14) 0.93102(14) 0.19590(12) 0.0308(5) Uani 1 1 d . . . . .
H03R H 1.024818 0.909606 0.233192 0.037 Uiso 1 1 calc R U . . .
C03S C 0.49427(14) 0.21765(15) 0.06884(13) 0.0350(5) Uani 1 1 d . . . . .
H03S H 0.473095 0.188948 0.020563 0.042 Uiso 1 1 calc R U . . .
C03T C 0.90206(15) 0.64649(18) -0.01838(15) 0.0415(6) Uani 1 1 d . . . . .
H03T H 0.928898 0.642713 0.022493 0.050 Uiso 1 1 calc R U . . .
C03U C 0.96455(16) 0.92866(17) 0.15309(15) 0.0396(6) Uani 1 1 d . . . . .
H03U H 0.915941 0.905989 0.160941 0.048 Uiso 1 1 calc R U . . .
C03V C 1.09418(18) 0.72956(15) 0.46650(14) 0.0386(6) Uani 1 1 d . . . . .
C03W C 1.17125(16) 0.96608(18) 0.23289(16) 0.0431(6) Uani 1 1 d . . . . .
H03G H 1.201609 0.918949 0.207486 0.065 Uiso 1 1 calc R U . . .
H03H H 1.154373 0.963956 0.279325 0.065 Uiso 1 1 calc R U . . .
H03I H 1.203430 1.016667 0.242571 0.065 Uiso 1 1 calc R U . . .
N03X N 1.15559(16) 0.71793(16) 0.44634(16) 0.0541(6) Uani 1 1 d . . . . .
C03Y C 0.73195(16) 0.43024(19) 0.66690(16) 0.0454(6) Uani 1 1 d . . . . .
C03Z C 0.84914(16) 0.58249(17) -0.06153(16) 0.0421(6) Uani 1 1 d . . . . .
H03Z H 0.840871 0.534991 -0.050485 0.051 Uiso 1 1 calc R U . . .
C040 C 0.81002(16) 0.58886(18) -0.11891(15) 0.0420(6) Uani 1 1 d . . . . .
H040 H 0.773168 0.546436 -0.147469 0.050 Uiso 1 1 calc R U . . .
N043 N 0.7189(2) 0.4121(2) 0.71443(17) 0.0701(9) Uani 1 1 d . . . . .
C64 C 0.5515(3) 0.5393(2) 0.7915(2) 0.0469(9) Uani 0.75 1 d . . P . .
H64A H 0.501553 0.531942 0.764733 0.070 Uiso 0.75 1 calc R U P . .
H64B H 0.546643 0.576746 0.842420 0.070 Uiso 0.75 1 calc R U P . .
H64C H 0.566610 0.486313 0.790522 0.070 Uiso 0.75 1 calc R U P . .
N0 N 0.7326(17) 0.9217(17) -0.0177(10) 0.109(3) Uiso 0.45 1 d D . P A 1
C046 C 0.8923(2) 0.7936(2) -0.1151(2) 0.0629(9) Uani 1 1 d . . . . .
H04A H 0.891081 0.776082 -0.168513 0.094 Uiso 1 1 calc R U . . .
H04B H 0.943774 0.819223 -0.094967 0.094 Uiso 1 1 calc R U . . .
H04C H 0.852793 0.833090 -0.094845 0.094 Uiso 1 1 calc R U . . .
C55 C 0.3888(3) 0.8886(4) 0.0809(4) 0.0649(10) Uiso 0.4 1 d DG . P B 2
C0 C 0.4451(4) 0.8561(4) 0.1112(5) 0.0649(10) Uiso 0.4 1 d G . P B 2
H0 H 0.432729 0.807822 0.120061 0.078 Uiso 0.4 1 calc R U P B 2
C65 C 0.5194(4) 0.8943(4) 0.1285(5) 0.0649(10) Uiso 0.4 1 d G . P B 2
H65 H 0.557803 0.872092 0.149262 0.078 Uiso 0.4 1 calc R U P B 2
C67 C 0.5374(3) 0.9650(4) 0.1156(4) 0.0649(10) Uiso 0.4 1 d G . P B 2
H67 H 0.588193 0.991051 0.127414 0.078 Uiso 0.4 1 calc R U P B 2
C66 C 0.4812(4) 0.9974(3) 0.0852(4) 0.0649(10) Uiso 0.4 1 d G . P B 2
H66 H 0.493509 1.045741 0.076366 0.078 Uiso 0.4 1 calc R U P B 2
C68 C 0.4069(4) 0.9593(4) 0.0679(4) 0.0649(10) Uiso 0.4 1 d G . P B 2
H68 H 0.368435 0.981471 0.047164 0.078 Uiso 0.4 1 calc R U P B 2
C048 C 0.7440(2) 0.4554(2) 0.6057(2) 0.0601(9) Uani 1 1 d . . . . .
H04D H 0.721048 0.412944 0.560785 0.090 Uiso 1 1 calc R U . . .
H04E H 0.799908 0.463427 0.600172 0.090 Uiso 1 1 calc R U . . .
H04F H 0.719299 0.506692 0.614854 0.090 Uiso 1 1 calc R U . . .
C61 C 0.7432(4) 0.9155(4) 0.0219(4) 0.0429(13) Uani 0.55 1 d D . P C 2
C60 C 0.7624(3) 0.8937(4) 0.0850(4) 0.0513(14) Uani 0.55 1 d D . P C 2
H60A H 0.802186 0.853645 0.071614 0.077 Uiso 0.55 1 calc R U P C 2
H60B H 0.715591 0.870230 0.099089 0.077 Uiso 0.55 1 calc R U P C 2
H60C H 0.782196 0.942911 0.126279 0.077 Uiso 0.55 1 calc R U P C 2
C69 C 0.3136(5) 0.8441(6) 0.0683(6) 0.0649(10) Uiso 0.4 1 d D . P B 2
H69A H 0.319320 0.790572 0.070990 0.097 Uiso 0.4 1 calc R U P B 2
H69B H 0.292394 0.836652 0.019663 0.097 Uiso 0.4 1 calc R U P B 2
H69C H 0.278247 0.875036 0.105638 0.097 Uiso 0.4 1 calc R U P B 2
C58 C 0.44259(19) 0.9750(2) 0.0802(2) 0.0460(4) Uiso 0.6 1 d G . P D 1
H58 H 0.409892 1.005936 0.062876 0.055 Uiso 0.6 1 calc R U P D 1
C71 C 0.41262(16) 0.9040(2) 0.0872(2) 0.0460(4) Uiso 0.6 1 d DG . P D 1
C70 C 0.4605(2) 0.8588(2) 0.1125(3) 0.0460(4) Uiso 0.6 1 d G . P D 1
H70 H 0.439974 0.810251 0.117263 0.055 Uiso 0.6 1 calc R U P D 1
C72 C 0.53827(19) 0.8846(2) 0.1308(2) 0.0460(4) Uiso 0.6 1 d G . P D 1
H72 H 0.570968 0.853689 0.148068 0.055 Uiso 0.6 1 calc R U P D 1
C57 C 0.56824(16) 0.9556(2) 0.1238(2) 0.0460(4) Uiso 0.6 1 d G . P D 1
H57 H 0.621424 0.973250 0.136277 0.055 Uiso 0.6 1 calc R U P D 1
C56 C 0.5204(2) 1.00083(17) 0.0985(2) 0.0460(4) Uiso 0.6 1 d G . P D 1
H56 H 0.540888 1.049374 0.093681 0.055 Uiso 0.6 1 calc R U P D 1
C59 C 0.3265(3) 0.8794(3) 0.0654(3) 0.0460(4) Uiso 0.6 1 d D . P D 1
H59A H 0.294867 0.906599 0.107491 0.069 Uiso 0.6 1 calc R U P D 1
H59B H 0.317658 0.820021 0.049715 0.069 Uiso 0.6 1 calc R U P D 1
H59C H 0.312013 0.895913 0.025060 0.069 Uiso 0.6 1 calc R U P D 1
C62 C 0.7353(9) 0.9273(9) 0.1194(7) 0.109(3) Uiso 0.45 1 d D . P A 1
H62A H 0.731198 0.873082 0.122109 0.164 Uiso 0.45 1 calc R U P A 1
H62B H 0.691512 0.958318 0.143744 0.164 Uiso 0.45 1 calc R U P A 1
H62C H 0.784224 0.956414 0.143682 0.164 Uiso 0.45 1 calc R U P A 1
C63 C 0.7338(12) 0.9179(13) 0.0402(8) 0.109(3) Uiso 0.45 1 d D . P A 1
N5 N 0.7316(8) 0.9321(8) -0.0277(4) 0.068(2) Uani 0.55 1 d D . P C 2
C1A C 0.6094(2) 0.5726(2) 0.7580(2) 0.0449(9) Uani 0.75 1 d . . P . .
N6 N 0.6558(3) 0.5968(2) 0.7300(3) 0.0746(13) Uani 0.75 1 d . U P . .

loop_
_atom_site_aniso_label
_atom_site_aniso_U_11
_atom_site_aniso_U_22
_atom_site_aniso_U_33
_atom_site_aniso_U_23
_atom_site_aniso_U_13
_atom_site_aniso_U_12
Ir1 0.00857(3) 0.01180(3) 0.01267(3) 0.00308(2) 0.00092(2) 0.00176(2)
Ir2 0.01076(3) 0.01202(3) 0.01299(3) 0.00366(2) 0.00048(2) 0.00206(2)
Cl1 0.01184(17) 0.01476(17) 0.01486(18) 0.00478(14) -0.00070(13) 0.00072(13)
Cl2 0.01216(17) 0.01409(17) 0.01528(18) 0.00486(14) -0.00096(14) 0.00042(13)
N005 0.0121(6) 0.0145(7) 0.0166(7) 0.0058(6) 0.0012(5) 0.0022(5)
N006 0.0141(7) 0.0164(7) 0.0153(7) 0.0054(6) 0.0011(5) 0.0034(5)
N3 0.0111(6) 0.0134(6) 0.0153(7) 0.0040(5) 0.0014(5) 0.0021(5)
N1 0.0115(6) 0.0144(7) 0.0154(7) 0.0041(6) 0.0014(5) 0.0025(5)
N009 0.0171(7) 0.0147(7) 0.0179(7) 0.0040(6) 0.0032(6) 0.0035(6)
N4 0.0109(6) 0.0172(7) 0.0159(7) 0.0054(6) 0.0016(5) 0.0042(5)
N00B 0.0159(7) 0.0162(7) 0.0160(7) 0.0052(6) 0.0035(6) 0.0044(6)
N2 0.0112(7) 0.0166(7) 0.0185(7) 0.0045(6) 0.0039(5) 0.0030(5)
C00D 0.0156(8) 0.0137(7) 0.0160(8) 0.0053(6) 0.0030(6) 0.0031(6)
C00E 0.0170(8) 0.0151(8) 0.0161(8) 0.0064(7) 0.0023(6) 0.0037(6)
C1 0.0141(8) 0.0165(8) 0.0157(8) 0.0050(6) 0.0023(6) 0.0016(6)
C28 0.0147(8) 0.0151(8) 0.0154(8) 0.0042(6) 0.0006(6) 0.0039(6)
C00H 0.0160(8) 0.0169(8) 0.0193(8) 0.0089(7) 0.0028(6) 0.0039(6)
C00I 0.0182(8) 0.0177(8) 0.0202(9) 0.0075(7) 0.0011(7) 0.0022(7)
C00J 0.0145(8) 0.0182(8) 0.0166(8) 0.0066(7) 0.0011(6) 0.0042(6)
C00K 0.0156(8) 0.0160(8) 0.0218(9) 0.0080(7) -0.0006(7) 0.0020(6)
C00L 0.0128(8) 0.0163(8) 0.0189(8) 0.0074(7) 0.0027(6) 0.0029(6)
C00M 0.0132(7) 0.0174(8) 0.0171(8) 0.0073(7) 0.0016(6) 0.0020(6)
C00N 0.0170(8) 0.0173(8) 0.0180(8) 0.0069(7) 0.0022(6) 0.0044(6)
C00O 0.0126(7) 0.0179(8) 0.0169(8) 0.0074(7) 0.0013(6) 0.0018(6)
C00P 0.0185(8) 0.0181(8) 0.0159(8) 0.0047(7) 0.0046(6) 0.0013(7)
C00Q 0.0149(8) 0.0188(8) 0.0145(8) 0.0061(7) 0.0013(6) 0.0024(6)
C52 0.0200(9) 0.0165(8) 0.0176(8) 0.0049(7) -0.0004(7) 0.0004(7)
C25 0.0219(9) 0.0177(8) 0.0164(8) 0.0040(7) -0.0005(7) -0.0002(7)
C27 0.0139(8) 0.0154(8) 0.0145(8) 0.0048(6) 0.0021(6) 0.0035(6)
C15 0.0113(7) 0.0161(8) 0.0157(8) 0.0055(6) 0.0023(6) 0.0037(6)
C49 0.0141(8) 0.0147(8) 0.0165(8) 0.0062(6) 0.0017(6) 0.0033(6)
C53 0.0142(8) 0.0167(8) 0.0194(8) 0.0058(7) 0.0007(6) 0.0016(6)
C00X 0.0202(9) 0.0204(9) 0.0255(9) 0.0115(8) 0.0032(7) 0.0056(7)
C00Y 0.0149(8) 0.0231(9) 0.0170(8) 0.0100(7) 0.0007(6) 0.0007(7)
C43 0.0113(7) 0.0179(8) 0.0189(8) 0.0063(7) 0.0013(6) 0.0051(6)
C010 0.0169(8) 0.0155(8) 0.0211(9) 0.0077(7) 0.0010(7) 0.0022(6)
C29 0.0177(8) 0.0216(9) 0.0184(9) 0.0056(7) 0.0026(7) 0.0050(7)
C012 0.0180(8) 0.0188(8) 0.0180(8) 0.0053(7) 0.0033(7) 0.0026(7)
C013 0.0177(8) 0.0145(8) 0.0214(9) 0.0072(7) 0.0018(7) 0.0019(6)
C014 0.0208(9) 0.0187(9) 0.0216(9) 0.0068(7) 0.0019(7) 0.0022(7)
C13 0.0145(8) 0.0150(8) 0.0155(8) 0.0043(6) 0.0030(6) 0.0006(6)
C22 0.0153(8) 0.0158(8) 0.0163(8) 0.0058(7) 0.0027(6) 0.0027(6)
C26 0.0152(8) 0.0188(8) 0.0165(8) 0.0051(7) 0.0002(6) 0.0014(6)
C018 0.0228(9) 0.0183(8) 0.0203(9) 0.0085(7) -0.0002(7) 0.0012(7)
C019 0.0274(10) 0.0239(10) 0.0235(10) 0.0115(8) 0.0048(8) -0.0007(8)
C01A 0.0193(9) 0.0217(9) 0.0225(9) 0.0116(7) 0.0075(7) 0.0080(7)
C01B 0.0291(10) 0.0186(9) 0.0221(9) 0.0074(7) 0.0088(8) 0.0042(7)
C01C 0.0172(8) 0.0184(8) 0.0215(9) 0.0054(7) 0.0006(7) 0.0035(7)
C50 0.0173(8) 0.0180(8) 0.0189(8) 0.0074(7) 0.0051(7) 0.0068(7)
C01E 0.0190(9) 0.0216(9) 0.0228(9) 0.0079(7) 0.0055(7) 0.0077(7)
C01F 0.0225(9) 0.0155(8) 0.0212(9) 0.0045(7) -0.0002(7) 0.0053(7)
C14 0.0132(8) 0.0160(8) 0.0166(8) 0.0051(7) 0.0035(6) 0.0004(6)
C51 0.0239(9) 0.0148(8) 0.0171(8) 0.0044(7) 0.0043(7) 0.0049(7)
C42 0.0118(7) 0.0138(7) 0.0167(8) 0.0056(6) 0.0025(6) 0.0028(6)
C01J 0.0159(8) 0.0211(9) 0.0207(9) 0.0081(7) 0.0008(7) 0.0027(7)
C54 0.0139(8) 0.0132(7) 0.0152(8) 0.0042(6) 0.0030(6) 0.0028(6)
C01L 0.0232(9) 0.0172(8) 0.0223(9) 0.0041(7) -0.0012(7) 0.0005(7)
C40 0.0156(8) 0.0152(8) 0.0156(8) 0.0041(6) -0.0003(6) 0.0046(6)
C01N 0.0159(8) 0.0241(9) 0.0262(10) 0.0097(8) -0.0013(7) 0.0013(7)
C01O 0.0181(8) 0.0259(9) 0.0171(8) 0.0097(7) 0.0003(7) 0.0008(7)
C01P 0.0177(8) 0.0262(10) 0.0230(9) 0.0137(8) 0.0002(7) 0.0037(7)
C01Q 0.0193(9) 0.0155(8) 0.0249(9) 0.0091(7) -0.0008(7) -0.0004(7)
C01R 0.0192(9) 0.0230(9) 0.0160(8) 0.0051(7) 0.0007(7) -0.0005(7)
C41 0.0136(8) 0.0153(8) 0.0181(8) 0.0046(7) -0.0004(6) 0.0044(6)
C12 0.0149(8) 0.0212(9) 0.0183(8) 0.0067(7) 0.0036(6) 0.0015(7)
C01U 0.0209(9) 0.0265(10) 0.0208(9) 0.0098(8) 0.0041(7) 0.0041(7)
C01V 0.0266(10) 0.0217(9) 0.0310(11) 0.0116(8) 0.0011(8) 0.0046(8)
C24 0.0252(9) 0.0175(8) 0.0177(9) 0.0036(7) 0.0051(7) 0.0046(7)
C6 0.0193(9) 0.0200(9) 0.0188(9) 0.0054(7) 0.0030(7) -0.0038(7)
C01Y 0.0149(8) 0.0277(10) 0.0277(10) 0.0124(8) 0.0050(7) 0.0067(7)
C01Z 0.0251(10) 0.0220(9) 0.0268(10) 0.0110(8) 0.0018(8) -0.0038(8)
C2 0.0161(8) 0.0177(8) 0.0236(9) 0.0073(7) 0.0038(7) 0.0029(7)
C021 0.0142(8) 0.0282(10) 0.0285(10) 0.0158(8) 0.0062(7) 0.0067(7)
C16 0.0121(8) 0.0195(8) 0.0191(8) 0.0044(7) 0.0048(6) 0.0028(6)
C023 0.0261(10) 0.0333(11) 0.0255(10) 0.0126(9) -0.0053(8) 0.0013(8)
C32 0.0203(9) 0.0198(9) 0.0181(9) 0.0024(7) -0.0037(7) 0.0053(7)
C23 0.0182(8) 0.0188(8) 0.0207(9) 0.0070(7) 0.0056(7) 0.0051(7)
C026 0.0223(9) 0.0185(9) 0.0244(10) 0.0069(7) 0.0011(7) 0.0011(7)
C44 0.0169(8) 0.0215(9) 0.0218(9) 0.0099(7) 0.0014(7) 0.0020(7)
C17 0.0187(9) 0.0220(9) 0.0240(9) 0.0077(8) 0.0012(7) 0.0001(7)
C029 0.0322(11) 0.0287(11) 0.0271(10) 0.0108(9) 0.0113(9) 0.0099(9)
C39 0.0148(8) 0.0174(8) 0.0237(9) 0.0056(7) -0.0003(7) 0.0035(6)
C02B 0.0142(8) 0.0280(10) 0.0264(10) 0.0135(8) -0.0004(7) 0.0018(7)
C3 0.0230(9) 0.0165(9) 0.0304(10) 0.0083(8) 0.0067(8) 0.0052(7)
C33 0.0209(9) 0.0203(9) 0.0228(9) 0.0036(7) -0.0068(7) 0.0040(7)
C30 0.0267(10) 0.0336(11) 0.0169(9) 0.0079(8) 0.0058(7) 0.0083(8)
C11 0.0150(8) 0.0239(9) 0.0174(8) 0.0065(7) 0.0019(6) -0.0039(7)
C02G 0.0367(12) 0.0193(9) 0.0266(10) 0.0021(8) 0.0126(9) -0.0011(8)
C5 0.0177(8) 0.0165(8) 0.0187(8) 0.0044(7) 0.0038(7) -0.0016(7)
C02I 0.0338(11) 0.0201(9) 0.0224(10) 0.0053(8) 0.0038(8) 0.0084(8)
C02J 0.0268(10) 0.0245(10) 0.0211(9) 0.0024(8) -0.0014(8) 0.0001(8)
C02K 0.0275(10) 0.0266(10) 0.0226(10) 0.0025(8) -0.0005(8) -0.0022(8)
C45 0.0224(9) 0.0281(10) 0.0281(10) 0.0148(8) -0.0027(8) 0.0064(8)
C02M 0.0246(10) 0.0425(13) 0.0196(9) 0.0123(9) 0.0012(8) 0.0013(9)
C38 0.0167(8) 0.0171(8) 0.0274(10) 0.0046(7) -0.0050(7) 0.0037(7)
C48 0.0152(8) 0.0350(11) 0.0305(10) 0.0202(9) 0.0050(7) 0.0071(8)
C10 0.0165(9) 0.0323(11) 0.0235(10) 0.0109(8) 0.0002(7) -0.0054(8)
C02Q 0.0327(11) 0.0275(11) 0.0281(11) 0.0101(9) 0.0081(9) 0.0070(9)
C02R 0.0295(11) 0.0392(13) 0.0285(11) 0.0086(10) -0.0126(9) -0.0013(9)
C34 0.0293(11) 0.0329(11) 0.0247(10) 0.0054(9) -0.0094(8) 0.0035(9)
C02T 0.0317(11) 0.0340(12) 0.0191(10) 0.0028(8) 0.0042(8) -0.0079(9)
C4 0.0249(10) 0.0141(8) 0.0281(10) 0.0045(7) 0.0051(8) -0.0003(7)
C7 0.0266(10) 0.0226(10) 0.0281(10) 0.0063(8) 0.0011(8) -0.0066(8)
C18 0.0271(10) 0.0260(10) 0.0296(11) 0.0099(9) 0.0071(8) -0.0046(8)
C21 0.0176(9) 0.0392(12) 0.0439(13) 0.0258(11) 0.0097(9) 0.0100(8)
C31 0.0271(10) 0.0340(11) 0.0146(9) 0.0046(8) -0.0009(7) 0.0075(8)
C02Z 0.0393(13) 0.0190(10) 0.0509(15) 0.0139(10) -0.0022(11) 0.0005(9)
C030 0.0460(14) 0.0290(11) 0.0333(12) 0.0094(10) 0.0080(10) 0.0033(10)
C9 0.0212(10) 0.0387(12) 0.0261(10) 0.0109(9) -0.0034(8) -0.0128(9)
C032 0.0394(13) 0.0294(11) 0.0424(14) 0.0166(10) 0.0160(11) 0.0094(10)
C033 0.0285(11) 0.0266(10) 0.0291(11) 0.0060(9) 0.0027(8) -0.0069(8)
C034 0.0484(15) 0.0420(14) 0.0296(12) 0.0067(11) -0.0100(11) 0.0089(12)
C8 0.0299(11) 0.0289(11) 0.0290(11) 0.0054(9) -0.0011(9) -0.0145(9)
C036 0.0314(11) 0.0325(12) 0.0253(11) 0.0025(9) -0.0086(9) -0.0054(9)
C037 0.0412(14) 0.0411(14) 0.0487(15) 0.0197(12) 0.0158(12) 0.0171(11)
C19 0.0179(9) 0.0343(12) 0.0351(12) 0.0057(10) 0.0088(8) -0.0028(8)
C039 0.0314(13) 0.0495(16) 0.0375(14) -0.0050(12) 0.0029(10) 0.0089(11)
C03A 0.0390(13) 0.0450(14) 0.0286(12) 0.0107(10) 0.0079(10) 0.0164(11)
C03B 0.0357(13) 0.0291(12) 0.0502(16) 0.0044(11) 0.0165(11) 0.0038(10)
C03C 0.0413(14) 0.0453(15) 0.0320(12) 0.0074(11) 0.0062(10) 0.0198(12)
C46 0.0153(9) 0.0334(11) 0.0317(11) 0.0113(9) -0.0010(8) 0.0087(8)
C03E 0.0373(12) 0.0243(10) 0.0284(11) 0.0062(9) 0.0032(9) 0.0093(9)
C03F 0.0469(14) 0.0186(10) 0.0406(13) 0.0009(9) -0.0038(11) 0.0079(10)
C35 0.0335(12) 0.0343(12) 0.0344(12) 0.0054(10) -0.0201(10) -0.0009(10)
C47 0.0155(9) 0.0430(13) 0.0367(12) 0.0209(10) 0.0079(8) 0.0077(8)
C03I 0.0489(15) 0.0369(13) 0.0453(15) 0.0242(12) 0.0114(12) 0.0032(11)
C03J 0.0305(12) 0.0342(12) 0.0333(12) 0.0024(10) -0.0001(9) -0.0113(9)
C03K 0.0604(17) 0.0310(12) 0.0290(12) 0.0120(10) 0.0019(11) 0.0065(11)
C37 0.0181(9) 0.0250(10) 0.0364(12) 0.0089(9) -0.0062(8) 0.0012(8)
C36 0.0251(10) 0.0303(11) 0.0425(13) 0.0099(10) -0.0159(9) -0.0029(9)
C20 0.0154(9) 0.0505(15) 0.0537(15) 0.0270(13) 0.0091(9) 0.0111(9)
C03O 0.0458(14) 0.0243(11) 0.0268(11) 0.0003(9) 0.0029(10) 0.0129(10)
C03P 0.0333(13) 0.0557(17) 0.0369(14) 0.0104(12) 0.0080(10) 0.0163(12)
C03Q 0.0576(17) 0.0382(14) 0.0351(13) 0.0098(11) 0.0144(12) -0.0082(12)
C03R 0.0381(12) 0.0310(11) 0.0261(11) 0.0130(9) 0.0049(9) 0.0086(9)
C03S 0.0337(12) 0.0343(12) 0.0265(11) 0.0010(9) -0.0026(9) -0.0075(10)
C03T 0.0331(13) 0.0541(16) 0.0396(14) 0.0188(12) 0.0068(10) 0.0131(11)
C03U 0.0384(13) 0.0397(14) 0.0374(13) 0.0106(11) -0.0010(10) 0.0045(11)
C03V 0.0558(17) 0.0264(11) 0.0321(12) 0.0108(10) -0.0007(11) -0.0068(11)
C03W 0.0376(14) 0.0432(15) 0.0465(15) 0.0141(12) -0.0037(11) 0.0095(11)
N03X 0.0522(16) 0.0462(14) 0.0616(17) 0.0176(13) 0.0045(13) 0.0044(12)
C03Y 0.0311(13) 0.0559(17) 0.0428(15) 0.0114(13) 0.0012(11) 0.0035(12)
C03Z 0.0411(14) 0.0424(14) 0.0495(16) 0.0229(12) 0.0173(12) 0.0133(11)
C040 0.0367(13) 0.0434(14) 0.0382(14) 0.0058(11) 0.0071(11) 0.0091(11)
N043 0.086(2) 0.078(2) 0.0519(17) 0.0303(16) -0.0007(16) 0.0176(18)
C64 0.068(3) 0.043(2) 0.043(2) 0.0287(17) 0.0089(18) 0.0207(18)
C046 0.063(2) 0.061(2) 0.083(3) 0.045(2) 0.0272(19) 0.0197(17)
C048 0.0518(18) 0.061(2) 0.069(2) 0.0264(17) 0.0251(16) -0.0033(15)
C61 0.028(2) 0.025(2) 0.072(4) 0.016(3) -0.007(3) -0.0052(17)
C60 0.044(3) 0.049(3) 0.079(4) 0.046(3) -0.011(3) -0.001(2)
N5 0.066(4) 0.080(6) 0.043(3) 0.006(3) -0.010(3) 0.014(4)
C1A 0.058(2) 0.0282(16) 0.052(2) 0.0165(16) 0.0046(18) 0.0204(16)
N6 0.081(3) 0.052(2) 0.113(4) 0.051(2) 0.043(3) 0.032(2)

loop_
_atom_type_symbol
_atom_type_description
_atom_type_scat_dispersion_real
_atom_type_scat_dispersion_imag
_atom_type_scat_source
C C 0.0033 0.0016 'International Tables Vol C Tables 4.2.6.8 and 6.1.1.4'
H H 0.0000 0.0000 'International Tables Vol C Tables 4.2.6.8 and 6.1.1.4'
Cl Cl 0.1484 0.1585 'International Tables Vol C Tables 4.2.6.8 and 6.1.1.4'
Ir Ir -1.4442 7.9887 'International Tables Vol C Tables 4.2.6.8 and 6.1.1.4'
N N 0.0061 0.0033 'International Tables Vol C Tables 4.2.6.8 and 6.1.1.4'

loop_
_geom_angle_atom_site_label_1
_geom_angle_atom_site_label_2
_geom_angle_atom_site_label_3
_geom_angle
_geom_angle_site_symmetry_1
_geom_angle_site_symmetry_3
_geom_angle_publ_flag
Cl2 Ir1 Cl1 81.480(13) . . ?
N3 Ir1 Cl1 96.51(4) . . ?
N3 Ir1 Cl2 84.28(4) . . ?
N3 Ir1 N1 178.92(6) . . ?
N1 Ir1 Cl1 82.60(4) . . ?
N1 Ir1 Cl2 96.17(4) . . ?
C1 Ir1 Cl1 95.65(5) . . ?
C1 Ir1 Cl2 174.01(5) . . ?
C1 Ir1 N3 90.85(6) . . ?
C1 Ir1 N1 88.64(7) . . ?
C28 Ir1 Cl1 171.84(5) . . ?
C28 Ir1 Cl2 93.05(5) . . ?
C28 Ir1 N3 88.92(6) . . ?
C28 Ir1 N1 92.03(6) . . ?
C28 Ir1 C1 90.34(7) . . ?
Cl2 Ir2 Cl1 81.407(13) . . ?
N005 Ir2 Cl1 83.34(4) . . ?
N005 Ir2 Cl2 96.16(4) . . ?
N005 Ir2 N006 178.49(6) . . ?
N006 Ir2 Cl1 96.58(4) . . ?
N006 Ir2 Cl2 85.32(4) . . ?
C00K Ir2 Cl1 171.74(5) . . ?
C00K Ir2 Cl2 92.86(5) . . ?
C00K Ir2 N005 91.42(7) . . ?
C00K Ir2 N006 88.83(7) . . ?
C00O Ir2 Cl1 96.65(5) . . ?
C00O Ir2 Cl2 175.23(5) . . ?
C00O Ir2 N005 87.92(7) . . ?
C00O Ir2 N006 90.59(7) . . ?
C00O Ir2 C00K 89.51(7) . . ?
Ir1 Cl1 Ir2 97.850(14) . . ?
Ir1 Cl2 Ir2 99.261(14) . . ?
C00D N005 Ir2 122.71(12) . . ?
C00D N005 C00L 107.36(15) . . ?
C00L N005 Ir2 129.85(12) . . ?
C00E N006 Ir2 123.21(12) . . ?
C00E N006 C00J 107.28(15) . . ?
C00J N006 Ir2 129.24(12) . . ?
C42 N3 Ir1 123.30(12) . . ?
C42 N3 C54 107.30(14) . . ?
C54 N3 Ir1 129.39(12) . . ?
C27 N1 Ir1 130.34(12) . . ?
C15 N1 Ir1 122.53(12) . . ?
C15 N1 C27 107.13(14) . . ?
C00E N009 C00N 106.98(15) . . ?
C00E N009 C01F 127.61(16) . . ?
C00N N009 C01F 123.13(15) . . ?
C49 N4 C43 121.96(15) . . ?
C42 N4 C49 107.28(14) . . ?
C42 N4 C43 129.57(15) . . ?
C00D N00B C00H 107.20(15) . . ?
C00D N00B C00P 127.33(15) . . ?
C00H N00B C00P 124.17(15) . . ?
C15 N2 C22 107.33(14) . . ?
C15 N2 C16 128.66(15) . . ?
C22 N2 C16 121.37(15) . . ?
N005 C00D N00B 110.82(15) . . ?
N005 C00D C00Q 125.15(16) . . ?
N00B C00D C00Q 123.78(16) . . ?
N006 C00E N009 110.95(16) . . ?
N006 C00E C013 125.39(16) . . ?
N009 C00E C013 123.58(16) . . ?
C13 C1 Ir1 121.34(13) . . ?
C2 C1 Ir1 121.70(13) . . ?
C2 C1 C13 116.35(16) . . ?
C29 C28 Ir1 120.94(13) . . ?
C29 C28 C40 116.60(16) . . ?
C40 C28 Ir1 121.86(13) . . ?
N00B C00H C00L 106.13(15) . . ?
N00B C00H C01A 131.96(17) . . ?
C01A C00H C00L 121.78(17) . . ?
C00O C00I H00I 119.0 . . ?
C00X C00I H00I 119.0 . . ?
C00X C00I C00O 121.90(18) . . ?
N006 C00J C00N 108.60(16) . . ?
C01C C00J N006 130.22(17) . . ?
C01C C00J C00N 121.13(17) . . ?
C010 C00K Ir2 121.48(14) . . ?
C018 C00K Ir2 121.28(14) . . ?
C018 C00K C010 116.52(17) . . ?
N005 C00L C00H 108.49(16) . . ?
N005 C00L C01J 130.14(17) . . ?
C01J C00L C00H 121.30(16) . . ?
C00O C00M C00Q 121.66(16) . . ?
C00O C00M C00Y 120.87(16) . . ?
C00Y C00M C00Q 117.48(16) . . ?
C00J C00N N009 106.18(15) . . ?
C01E C00N N009 131.67(17) . . ?
C01E C00N C00J 122.07(18) . . ?
C00I C00O Ir2 121.47(13) . . ?
C00I C00O C00M 116.69(16) . . ?
C00M C00O Ir2 121.41(13) . . ?
C01B C00P N00B 119.27(17) . . ?
C01U C00P N00B 119.91(17) . . ?
C01U C00P C01B 120.82(18) . . ?
C00M C00Q C00D 118.04(16) . . ?
C012 C00Q C00D 120.32(16) . . ?
C012 C00Q C00M 120.93(16) . . ?
C53 C52 H52 119.1 . . ?
C53 C52 C51 121.83(17) . . ?
C51 C52 H52 119.1 . . ?
C26 C25 H25 119.0 . . ?
C26 C25 C24 121.98(17) . . ?
C24 C25 H25 119.0 . . ?
N1 C27 C22 108.34(15) . . ?
C26 C27 N1 131.39(16) . . ?
C26 C27 C22 120.26(16) . . ?
N1 C15 N2 110.78(15) . . ?
N1 C15 C14 126.01(15) . . ?
N2 C15 C14 123.20(15) . . ?
N4 C49 C50 130.50(16) . . ?
N4 C49 C54 106.51(15) . . ?
C50 C49 C54 122.93(17) . . ?
C52 C53 H53 121.5 . . ?
C52 C53 C54 117.04(16) . . ?
C54 C53 H53 121.5 . . ?
C00I C00X H00X 119.7 . . ?
C01P C00X C00I 120.64(18) . . ?
C01P C00X H00X 119.7 . . ?
C00M C00Y C01O 119.47(17) . . ?
C01P C00Y C00M 118.56(17) . . ?
C01P C00Y C01O 121.86(17) . . ?
C44 C43 N4 119.96(16) . . ?
C44 C43 C48 120.97(17) . . ?
C48 C43 N4 119.01(16) . . ?
C00K C010 C013 121.81(17) . . ?
C00K C010 C01Q 120.77(17) . . ?
C01Q C010 C013 117.42(17) . . ?
C28 C29 H29 118.9 . . ?
C28 C29 C30 122.21(18) . . ?
C30 C29 H29 118.9 . . ?
C00Q C012 H012 119.4 . . ?
C00Q C012 C01R 121.15(17) . . ?
C01R C012 H012 119.4 . . ?
C010 C013 C00E 118.70(16) . . ?
C014 C013 C00E 119.66(17) . . ?
C014 C013 C010 121.20(17) . . ?
C013 C014 H014 119.4 . . ?
C013 C014 C01L 121.29(18) . . ?
C01L C014 H014 119.4 . . ?
C1 C13 C14 121.75(16) . . ?
C5 C13 C1 120.64(16) . . ?
C5 C13 C14 117.60(16) . . ?
N2 C22 C27 106.42(15) . . ?
N2 C22 C23 130.54(17) . . ?
C23 C22 C27 122.99(17) . . ?
C25 C26 C27 117.08(17) . . ?
C25 C26 H26 121.5 . . ?
C27 C26 H26 121.5 . . ?
C00K C018 H018 118.9 . . ?
C019 C018 C00K 122.16(18) . . ?
C019 C018 H018 118.9 . . ?
C018 C019 H019 119.7 . . ?
C01Z C019 C018 120.54(19) . . ?
C01Z C019 H019 119.7 . . ?
C00H C01A H01A 121.7 . . ?
C021 C01A C00H 116.51(18) . . ?
C021 C01A H01A 121.7 . . ?
C00P C01B H01B 120.5 . . ?
C00P C01B C02G 119.0(2) . . ?
C02G C01B H01B 120.5 . . ?
C00J C01C H01C 121.4 . . ?
C01N C01C C00J 117.14(18) . . ?
C01N C01C H01C 121.4 . . ?
C49 C50 H50 121.8 . . ?
C51 C50 C49 116.38(17) . . ?
C51 C50 H50 121.8 . . ?
C00N C01E H01E 121.8 . . ?
C01Y C01E C00N 116.46(18) . . ?
C01Y C01E H01E 121.8 . . ?
C01V C01F N009 119.83(18) . . ?
C02I C01F N009 119.19(18) . . ?
C02I C01F C01V 120.91(19) . . ?
C13 C14 C15 119.46(15) . . ?
C12 C14 C15 119.63(16) . . ?
C12 C14 C13 120.61(16) . . ?
C52 C51 H51 119.3 . . ?
C50 C51 C52 121.49(17) . . ?
C50 C51 H51 119.3 . . ?
N3 C42 N4 110.51(15) . . ?
N3 C42 C41 125.73(15) . . ?
N4 C42 C41 123.74(15) . . ?
C00L C01J H01J 121.6 . . ?
C02B C01J C00L 116.85(18) . . ?
C02B C01J H01J 121.6 . . ?
N3 C54 C49 108.39(15) . . ?
N3 C54 C53 131.29(16) . . ?
C49 C54 C53 120.31(16) . . ?
C026 C01L C014 118.97(18) . . ?
C02K C01L C014 120.86(19) . . ?
C02K C01L C026 120.10(19) . . ?
C28 C40 C41 122.20(16) . . ?
C32 C40 C28 120.39(17) . . ?
C32 C40 C41 117.41(16) . . ?
C01C C01N H01N 119.3 . . ?
C01C C01N C01Y 121.42(18) . . ?
C01Y C01N H01N 119.3 . . ?
C01R C01O C00Y 119.35(17) . . ?
C023 C01O C00Y 122.58(18) . . ?
C023 C01O C01R 117.92(18) . . ?
C00X C01P C00Y 120.22(17) . . ?
C00X C01P H01P 119.9 . . ?
C00Y C01P H01P 119.9 . . ?
C010 C01Q C026 119.40(18) . . ?
C01Z C01Q C010 118.62(18) . . ?
C01Z C01Q C026 121.88(18) . . ?
C01O C01R C012 119.31(17) . . ?
C02J C01R C012 120.57(18) . . ?
C02J C01R C01O 120.07(18) . . ?
C40 C41 C42 119.62(16) . . ?
C39 C41 C42 119.24(17) . . ?
C39 C41 C40 120.80(17) . . ?
C14 C12 H12 119.3 . . ?
C14 C12 C11 121.43(17) . . ?
C11 C12 H12 119.3 . . ?
C00P C01U H01U 120.4 . . ?
C00P C01U C02M 119.24(19) . . ?
C02M C01U H01U 120.4 . . ?
C01F C01V H01V 120.5 . . ?
C01F C01V C02Z 119.1(2) . . ?
C02Z C01V H01V 120.5 . . ?
C25 C24 H24 119.3 . . ?
C23 C24 C25 121.34(17) . . ?
C23 C24 H24 119.3 . . ?
C11 C6 C5 119.33(17) . . ?
C11 C6 C7 117.95(18) . . ?
C7 C6 C5 122.65(19) . . ?
C01E C01Y C01N 121.77(18) . . ?
C01E C01Y H01Y 119.1 . . ?
C01N C01Y H01Y 119.1 . . ?
C019 C01Z C01Q 120.42(19) . . ?
C019 C01Z H01Z 119.8 . . ?
C01Q C01Z H01Z 119.8 . . ?
C1 C2 H2 118.9 . . ?
C1 C2 C3 122.20(18) . . ?
C3 C2 H2 118.9 . . ?
C01A C021 H021 119.0 . . ?
C01A C021 C02B 122.04(17) . . ?
C02B C021 H021 119.0 . . ?
C17 C16 N2 119.47(17) . . ?
C17 C16 C21 121.03(18) . . ?
C21 C16 N2 119.38(18) . . ?
C01O C023 H023 119.5 . . ?
C02R C023 C01O 121.0(2) . . ?
C02R C023 H023 119.5 . . ?
C40 C32 C33 119.69(18) . . ?
C31 C32 C40 118.81(18) . . ?
C31 C32 C33 121.43(18) . . ?
C22 C23 H23 121.8 . . ?
C24 C23 C22 116.33(17) . . ?
C24 C23 H23 121.8 . . ?
C01L C026 C01Q 119.58(18) . . ?
C033 C026 C01L 117.70(19) . . ?
C033 C026 C01Q 122.56(19) . . ?
C43 C44 H44 120.5 . . ?
C43 C44 C45 119.02(18) . . ?
C45 C44 H44 120.5 . . ?
C16 C17 H17 120.4 . . ?
C16 C17 C18 119.21(19) . . ?
C18 C17 H17 120.4 . . ?
C02Q C029 C03I 120.7(2) . . ?
C03A C029 C02Q 117.7(2) . . ?
C03A C029 C03I 121.7(2) . . ?
C41 C39 H39 119.2 . . ?
C41 C39 C38 121.64(18) . . ?
C38 C39 H39 119.2 . . ?
C01J C02B C021 121.51(18) . . ?
C01J C02B H02B 119.2 . . ?
C021 C02B H02B 119.2 . . ?
C2 C3 H3 119.7 . . ?
C4 C3 C2 120.58(18) . . ?
C4 C3 H3 119.7 . . ?
C38 C33 C32 119.33(17) . . ?
C34 C33 C32 122.9(2) . . ?
C34 C33 C38 117.70(19) . . ?
C29 C30 H30 119.8 . . ?
C31 C30 C29 120.43(19) . . ?
C31 C30 H30 119.8 . . ?
C6 C11 C12 119.37(17) . . ?
C6 C11 C10 119.94(18) . . ?
C10 C11 C12 120.69(19) . . ?
C01B C02G H02G 119.7 . . ?
C02T C02G C01B 120.5(2) . . ?
C02T C02G H02G 119.7 . . ?
C13 C5 C6 119.52(17) . . ?
C4 C5 C13 118.44(17) . . ?
C4 C5 C6 122.02(17) . . ?
C01F C02I H02I 120.3 . . ?
C01F C02I C03O 119.4(2) . . ?
C03O C02I H02I 120.3 . . ?
C01R C02J H02J 119.7 . . ?
C036 C02J C01R 120.6(2) . . ?
C036 C02J H02J 119.7 . . ?
C01L C02K H02K 119.6 . . ?
C03S C02K C01L 120.7(2) . . ?
C03S C02K H02K 119.6 . . ?
C44 C45 H45 119.9 . . ?
C46 C45 C44 120.23(19) . . ?
C46 C45 H45 119.9 . . ?
C01U C02M H02M 119.8 . . ?
C02T C02M C01U 120.5(2) . . ?
C02T C02M H02M 119.8 . . ?
C33 C38 C39 119.31(18) . . ?
C33 C38 C37 120.11(19) . . ?
C37 C38 C39 120.6(2) . . ?
C43 C48 H48 120.3 . . ?
C43 C48 C47 119.40(19) . . ?
C47 C48 H48 120.3 . . ?
C11 C10 H10 119.7 . . ?
C9 C10 C11 120.5(2) . . ?
C9 C10 H10 119.7 . . ?
C029 C02Q H02Q 119.2 . . ?
C032 C02Q C029 121.7(2) . . ?
C032 C02Q H02Q 119.2 . . ?
C023 C02R H02R 119.6 . . ?
C023 C02R C036 120.9(2) . . ?
C036 C02R H02R 119.6 . . ?
C33 C34 H34 119.5 . . ?
C35 C34 C33 121.0(2) . . ?
C35 C34 H34 119.5 . . ?
C02G C02T C02M 119.8(2) . . ?
C02G C02T H02T 120.1 . . ?
C02M C02T H02T 120.1 . . ?
C3 C4 C5 120.14(18) . . ?
C3 C4 H4 119.9 . . ?
C5 C4 H4 119.9 . . ?
C6 C7 H7 119.4 . . ?
C8 C7 C6 121.2(2) . . ?
C8 C7 H7 119.4 . . ?
C17 C18 H18 119.9 . . ?
C19 C18 C17 120.3(2) . . ?
C19 C18 H18 119.9 . . ?
C16 C21 H21 120.5 . . ?
C16 C21 C20 119.0(2) . . ?
C20 C21 H21 120.5 . . ?
C32 C31 H31 119.8 . . ?
C30 C31 C32 120.34(18) . . ?
C30 C31 H31 119.8 . . ?
C01V C02Z H02Z 119.8 . . ?
C03F C02Z C01V 120.3(2) . . ?
C03F C02Z H02Z 119.8 . . ?
C03E C030 H030 120.2 . . ?
C03K C030 H030 120.2 . . ?
C03K C030 C03E 119.7(3) . . ?
C10 C9 H9 120.1 . . ?
C10 C9 C8 119.8(2) . . ?
C8 C9 H9 120.1 . . ?
C02Q C032 H032 120.0 . . ?
C03B C032 C02Q 120.1(2) . . ?
C03B C032 H032 120.0 . . ?
C026 C033 H033 119.5 . . ?
C03J C033 C026 121.0(2) . . ?
C03J C033 H033 119.5 . . ?
C03K C034 H034 120.4 . . ?
C03K C034 C03U 119.1(2) . . ?
C03U C034 H034 120.4 . . ?
C7 C8 C9 120.5(2) . . ?
C7 C8 H8 119.8 . . ?
C9 C8 H8 119.8 . . ?
C02J C036 C02R 119.5(2) . . ?
C02J C036 H036 120.2 . . ?
C02R C036 H036 120.2 . . ?
C03C C037 C03P 118.1(3) . . ?
C03C C037 C046 120.6(3) . . ?
C03P C037 C046 121.3(3) . . ?
C18 C19 H19 120.0 . . ?
C20 C19 C18 120.0(2) . . ?
C20 C19 H19 120.0 . . ?
C03A C039 H039 119.8 . . ?
C03B C039 H039 119.8 . . ?
C03B C039 C03A 120.4(3) . . ?
C029 C03A C039 120.8(3) . . ?
C029 C03A H03A 119.6 . . ?
C039 C03A H03A 119.6 . . ?
C032 C03B C039 119.5(3) . . ?
C032 C03B H03B 120.3 . . ?
C039 C03B H03B 120.3 . . ?
C037 C03C H03L 119.6 . . ?
C037 C03C C040 120.8(3) . . ?
C040 C03C H03L 119.6 . . ?
C45 C46 H46 119.9 . . ?
C47 C46 C45 120.16(18) . . ?
C47 C46 H46 119.9 . . ?
C030 C03E C03W 120.6(2) . . ?
C03R C03E C030 118.6(2) . . ?
C03R C03E C03W 120.8(2) . . ?
C02Z C03F H03F 120.0 . . ?
C03O C03F C02Z 119.9(2) . . ?
C03O C03F H03F 120.0 . . ?
C34 C35 H35 119.5 . . ?
C34 C35 C36 121.0(2) . . ?
C36 C35 H35 119.5 . . ?
C48 C47 H47 119.9 . . ?
C46 C47 C48 120.2(2) . . ?
C46 C47 H47 119.9 . . ?
C029 C03I H03C 109.5 . . ?
C029 C03I H03D 109.5 . . ?
C029 C03I H03E 109.5 . . ?
H03C C03I H03D 109.5 . . ?
H03C C03I H03E 109.5 . . ?
H03D C03I H03E 109.5 . . ?
C033 C03J H03J 119.6 . . ?
C033 C03J C03S 120.9(2) . . ?
C03S C03J H03J 119.6 . . ?
C030 C03K C034 121.7(2) . . ?
C030 C03K H03K 119.1 . . ?
C034 C03K H03K 119.1 . . ?
C38 C37 H37 119.8 . . ?
C36 C37 C38 120.4(2) . . ?
C36 C37 H37 119.8 . . ?
C35 C36 H36 120.2 . . ?
C37 C36 C35 119.7(2) . . ?
C37 C36 H36 120.2 . . ?
C21 C20 H20 119.7 . . ?
C19 C20 C21 120.5(2) . . ?
C19 C20 H20 119.7 . . ?
C02I C03O H03O 119.8 . . ?
C03F C03O C02I 120.4(2) . . ?
C03F C03O H03O 119.8 . . ?
C037 C03P H03P 119.3 . . ?
C03T C03P C037 121.4(3) . . ?
C03T C03P H03P 119.3 . . ?
H03M C03Q H03N 109.5 . . ?
H03M C03Q H03Q 109.5 . . ?
H03N C03Q H03Q 109.5 . . ?
C03V C03Q H03M 109.5 . . ?
C03V C03Q H03N 109.5 . . ?
C03V C03Q H03Q 109.5 . . ?
C03E C03R H03R 119.3 . . ?
C03U C03R C03E 121.5(2) . . ?
C03U C03R H03R 119.3 . . ?
C02K C03S C03J 119.5(2) . . ?
C02K C03S H03S 120.3 . . ?
C03J C03S H03S 120.3 . . ?
C03P C03T H03T 119.9 . . ?
C03P C03T C03Z 120.1(3) . . ?
C03Z C03T H03T 119.9 . . ?
C034 C03U H03U 120.3 . . ?
C03R C03U C034 119.4(3) . . ?
C03R C03U H03U 120.3 . . ?
N03X C03V C03Q 179.1(3) . . ?
C03E C03W H03G 109.5 . . ?
C03E C03W H03H 109.5 . . ?
C03E C03W H03I 109.5 . . ?
H03G C03W H03H 109.5 . . ?
H03G C03W H03I 109.5 . . ?
H03H C03W H03I 109.5 . . ?
N043 C03Y C048 176.5(3) . . ?
C03T C03Z H03Z 120.2 . . ?
C040 C03Z C03T 119.7(3) . . ?
C040 C03Z H03Z 120.2 . . ?
C03C C040 H040 120.0 . . ?
C03Z C040 C03C 119.9(3) . . ?
C03Z C040 H040 120.0 . . ?
H64A C64 H64B 109.5 . . ?
H64A C64 H64C 109.5 . . ?
H64B C64 H64C 109.5 . . ?
C1A C64 H64A 109.5 . . ?
C1A C64 H64B 109.5 . . ?
C1A C64 H64C 109.5 . . ?
C037 C046 H04A 109.5 . . ?
C037 C046 H04B 109.5 . . ?
C037 C046 H04C 109.5 . . ?
H04A C046 H04B 109.5 . . ?
H04A C046 H04C 109.5 . . ?
H04B C046 H04C 109.5 . . ?
C0 C55 C68 120.0 . . ?
C0 C55 C69 113.8(6) . . ?
C68 C55 C69 126.2(6) . . ?
C55 C0 H0 120.0 . . ?
C65 C0 C55 120.0 . . ?
C65 C0 H0 120.0 . . ?
C0 C65 H65 120.0 . . ?
C67 C65 C0 120.0 . . ?
C67 C65 H65 120.0 . . ?
C65 C67 H67 120.0 . . ?
C65 C67 C66 120.0 . . ?
C66 C67 H67 120.0 . . ?
C67 C66 H66 120.0 . . ?
C68 C66 C67 120.0 . . ?
C68 C66 H66 120.0 . . ?
C55 C68 H68 120.0 . . ?
C66 C68 C55 120.0 . . ?
C66 C68 H68 120.0 . . ?
C03Y C048 H04D 109.5 . . ?
C03Y C048 H04E 109.5 . . ?
C03Y C048 H04F 109.5 . . ?
H04D C048 H04E 109.5 . . ?
H04D C048 H04F 109.5 . . ?
H04E C048 H04F 109.5 . . ?
N5 C61 C60 177.1(9) . . ?
C61 C60 H60A 109.5 . . ?
C61 C60 H60B 109.5 . . ?
C61 C60 H60C 109.5 . . ?
H60A C60 H60B 109.5 . . ?
H60A C60 H60C 109.5 . . ?
H60B C60 H60C 109.5 . . ?
C55 C69 H69A 109.5 . . ?
C55 C69 H69B 109.5 . . ?
C55 C69 H69C 109.5 . . ?
H69A C69 H69B 109.5 . . ?
H69A C69 H69C 109.5 . . ?
H69B C69 H69C 109.5 . . ?
C71 C58 H58 120.0 . . ?
C71 C58 C56 120.0 . . ?
C56 C58 H58 120.0 . . ?
C58 C71 C59 116.8(3) . . ?
C70 C71 C58 120.0 . . ?
C70 C71 C59 123.2(3) . . ?
C71 C70 H70 120.0 . . ?
C71 C70 C72 120.0 . . ?
C72 C70 H70 120.0 . . ?
C70 C72 H72 120.0 . . ?
C70 C72 C57 120.0 . . ?
C57 C72 H72 120.0 . . ?
C72 C57 H57 120.0 . . ?
C56 C57 C72 120.0 . . ?
C56 C57 H57 120.0 . . ?
C58 C56 H56 120.0 . . ?
C57 C56 C58 120.0 . . ?
C57 C56 H56 120.0 . . ?
C71 C59 H59A 109.5 . . ?
C71 C59 H59B 109.5 . . ?
C71 C59 H59C 109.5 . . ?
H59A C59 H59B 109.5 . . ?
H59A C59 H59C 109.5 . . ?
H59B C59 H59C 109.5 . . ?
H62A C62 H62B 109.5 . . ?
H62A C62 H62C 109.5 . . ?
H62B C62 H62C 109.5 . . ?
C63 C62 H62A 109.5 . . ?
C63 C62 H62B 109.5 . . ?
C63 C62 H62C 109.5 . . ?
N0 C63 C62 171(3) . . ?
N6 C1A C64 178.0(4) . . ?

loop_
_geom_bond_atom_site_label_1
_geom_bond_atom_site_label_2
_geom_bond_distance
_geom_bond_site_symmetry_2
_geom_bond_publ_flag
Ir1 Cl1 2.5332(4) . ?
Ir1 Cl2 2.5050(4) . ?
Ir1 N3 2.0362(14) . ?
Ir1 N1 2.0366(14) . ?
Ir1 C1 2.0055(18) . ?
Ir1 C28 2.0045(18) . ?
Ir2 Cl1 2.5336(4) . ?
Ir2 Cl2 2.5083(4) . ?
Ir2 N005 2.0262(15) . ?
Ir2 N006 2.0272(15) . ?
Ir2 C00K 2.0102(18) . ?
Ir2 C00O 2.0071(18) . ?
N005 C00D 1.326(2) . ?
N005 C00L 1.391(2) . ?
N006 C00E 1.322(2) . ?
N006 C00J 1.395(2) . ?
N3 C42 1.331(2) . ?
N3 C54 1.394(2) . ?
N1 C27 1.396(2) . ?
N1 C15 1.329(2) . ?
N009 C00E 1.383(2) . ?
N009 C00N 1.395(2) . ?
N009 C01F 1.440(2) . ?
N4 C49 1.387(2) . ?
N4 C43 1.439(2) . ?
N4 C42 1.383(2) . ?
N00B C00D 1.380(2) . ?
N00B C00H 1.392(2) . ?
N00B C00P 1.435(2) . ?
N2 C15 1.381(2) . ?
N2 C22 1.386(2) . ?
N2 C16 1.439(2) . ?
C00D C00Q 1.467(2) . ?
C00E C013 1.465(3) . ?
C1 C13 1.432(2) . ?
C1 C2 1.396(2) . ?
C28 C29 1.394(3) . ?
C28 C40 1.436(2) . ?
C00H C00L 1.400(2) . ?
C00H C01A 1.395(2) . ?
C00I H00I 0.9500 . ?
C00I C00O 1.401(2) . ?
C00I C00X 1.395(3) . ?
C00J C00N 1.395(2) . ?
C00J C01C 1.391(3) . ?
C00K C010 1.428(3) . ?
C00K C018 1.403(3) . ?
C00L C01J 1.396(3) . ?
C00M C00O 1.426(2) . ?
C00M C00Q 1.453(2) . ?
C00M C00Y 1.426(2) . ?
C00N C01E 1.395(3) . ?
C00P C01B 1.390(3) . ?
C00P C01U 1.388(3) . ?
C00Q C012 1.363(3) . ?
C52 H52 0.9500 . ?
C52 C53 1.388(3) . ?
C52 C51 1.408(3) . ?
C25 H25 0.9500 . ?
C25 C26 1.389(3) . ?
C25 C24 1.405(3) . ?
C27 C22 1.400(2) . ?
C27 C26 1.395(2) . ?
C15 C14 1.464(2) . ?
C49 C50 1.395(2) . ?
C49 C54 1.396(2) . ?
C53 H53 0.9500 . ?
C53 C54 1.397(2) . ?
C00X H00X 0.9500 . ?
C00X C01P 1.378(3) . ?
C00Y C01O 1.458(3) . ?
C00Y C01P 1.405(3) . ?
C43 C44 1.383(3) . ?
C43 C48 1.386(3) . ?
C010 C013 1.453(3) . ?
C010 C01Q 1.429(3) . ?
C29 H29 0.9500 . ?
C29 C30 1.401(3) . ?
C012 H012 0.9500 . ?
C012 C01R 1.430(3) . ?
C013 C014 1.362(3) . ?
C014 H014 0.9500 . ?
C014 C01L 1.428(3) . ?
C13 C14 1.454(2) . ?
C13 C5 1.425(2) . ?
C22 C23 1.391(2) . ?
C26 H26 0.9500 . ?
C018 H018 0.9500 . ?
C018 C019 1.393(3) . ?
C019 H019 0.9500 . ?
C019 C01Z 1.375(3) . ?
C01A H01A 0.9500 . ?
C01A C021 1.378(3) . ?
C01B H01B 0.9500 . ?
C01B C02G 1.394(3) . ?
C01C H01C 0.9500 . ?
C01C C01N 1.383(3) . ?
C50 H50 0.9500 . ?
C50 C51 1.377(3) . ?
C01E H01E 0.9500 . ?
C01E C01Y 1.381(3) . ?
C01F C01V 1.388(3) . ?
C01F C02I 1.384(3) . ?
C14 C12 1.367(2) . ?
C51 H51 0.9500 . ?
C42 C41 1.461(2) . ?
C01J H01J 0.9500 . ?
C01J C02B 1.382(3) . ?
C01L C026 1.415(3) . ?
C01L C02K 1.411(3) . ?
C40 C41 1.454(2) . ?
C40 C32 1.425(2) . ?
C01N H01N 0.9500 . ?
C01N C01Y 1.407(3) . ?
C01O C01R 1.415(3) . ?
C01O C023 1.412(3) . ?
C01P H01P 0.9500 . ?
C01Q C01Z 1.406(3) . ?
C01Q C026 1.459(3) . ?
C01R C02J 1.410(3) . ?
C41 C39 1.366(2) . ?
C12 H12 0.9500 . ?
C12 C11 1.427(3) . ?
C01U H01U 0.9500 . ?
C01U C02M 1.389(3) . ?
C01V H01V 0.9500 . ?
C01V C02Z 1.392(3) . ?
C24 H24 0.9500 . ?
C24 C23 1.384(3) . ?
C6 C11 1.410(3) . ?
C6 C5 1.457(3) . ?
C6 C7 1.413(3) . ?
C01Y H01Y 0.9500 . ?
C01Z H01Z 0.9500 . ?
C2 H2 0.9500 . ?
C2 C3 1.398(3) . ?
C021 H021 0.9500 . ?
C021 C02B 1.407(3) . ?
C16 C17 1.381(3) . ?
C16 C21 1.383(3) . ?
C023 H023 0.9500 . ?
C023 C02R 1.380(3) . ?
C32 C33 1.459(3) . ?
C32 C31 1.406(3) . ?
C23 H23 0.9500 . ?
C026 C033 1.412(3) . ?
C44 H44 0.9500 . ?
C44 C45 1.393(3) . ?
C17 H17 0.9500 . ?
C17 C18 1.393(3) . ?
C029 C02Q 1.396(3) . ?
C029 C03A 1.384(4) . ?
C029 C03I 1.509(3) . ?
C39 H39 0.9500 . ?
C39 C38 1.421(3) . ?
C02B H02B 0.9500 . ?
C3 H3 0.9500 . ?
C3 C4 1.373(3) . ?
C33 C38 1.412(3) . ?
C33 C34 1.410(3) . ?
C30 H30 0.9500 . ?
C30 C31 1.372(3) . ?
C11 C10 1.414(3) . ?
C02G H02G 0.9500 . ?
C02G C02T 1.382(3) . ?
C5 C4 1.411(3) . ?
C02I H02I 0.9500 . ?
C02I C03O 1.394(3) . ?
C02J H02J 0.9500 . ?
C02J C036 1.379(3) . ?
C02K H02K 0.9500 . ?
C02K C03S 1.373(3) . ?
C45 H45 0.9500 . ?
C45 C46 1.389(3) . ?
C02M H02M 0.9500 . ?
C02M C02T 1.385(3) . ?
C38 C37 1.417(3) . ?
C48 H48 0.9500 . ?
C48 C47 1.391(3) . ?
C10 H10 0.9500 . ?
C10 C9 1.377(3) . ?
C02Q H02Q 0.9500 . ?
C02Q C032 1.381(3) . ?
C02R H02R 0.9500 . ?
C02R C036 1.395(3) . ?
C34 H34 0.9500 . ?
C34 C35 1.382(3) . ?
C02T H02T 0.9500 . ?
C4 H4 0.9500 . ?
C7 H7 0.9500 . ?
C7 C8 1.377(3) . ?
C18 H18 0.9500 . ?
C18 C19 1.378(3) . ?
C21 H21 0.9500 . ?
C21 C20 1.393(3) . ?
C31 H31 0.9500 . ?
C02Z H02Z 0.9500 . ?
C02Z C03F 1.391(4) . ?
C030 H030 0.9500 . ?
C030 C03E 1.392(3) . ?
C030 C03K 1.374(4) . ?
C9 H9 0.9500 . ?
C9 C8 1.395(4) . ?
C032 H032 0.9500 . ?
C032 C03B 1.377(4) . ?
C033 H033 0.9500 . ?
C033 C03J 1.378(3) . ?
C034 H034 0.9500 . ?
C034 C03K 1.378(4) . ?
C034 C03U 1.390(4) . ?
C8 H8 0.9500 . ?
C036 H036 0.9500 . ?
C037 C03C 1.363(4) . ?
C037 C03P 1.411(4) . ?
C037 C046 1.487(4) . ?
C19 H19 0.9500 . ?
C19 C20 1.378(4) . ?
C039 H039 0.9500 . ?
C039 C03A 1.398(4) . ?
C039 C03B 1.380(4) . ?
C03A H03A 0.9500 . ?
C03B H03B 0.9500 . ?
C03C H03L 0.9500 . ?
C03C C040 1.427(4) . ?
C46 H46 0.9500 . ?
C46 C47 1.375(3) . ?
C03E C03R 1.390(3) . ?
C03E C03W 1.505(3) . ?
C03F H03F 0.9500 . ?
C03F C03O 1.377(4) . ?
C35 H35 0.9500 . ?
C35 C36 1.386(4) . ?
C47 H47 0.9500 . ?
C03I H03C 0.9800 . ?
C03I H03D 0.9800 . ?
C03I H03E 0.9800 . ?
C03J H03J 0.9500 . ?
C03J C03S 1.397(3) . ?
C03K H03K 0.9500 . ?
C37 H37 0.9500 . ?
C37 C36 1.374(3) . ?
C36 H36 0.9500 . ?
C20 H20 0.9500 . ?
C03O H03O 0.9500 . ?
C03P H03P 0.9500 . ?
C03P C03T 1.360(4) . ?
C03Q H03M 0.9800 . ?
C03Q H03N 0.9800 . ?
C03Q H03Q 0.9800 . ?
C03Q C03V 1.455(4) . ?
C03R H03R 0.9500 . ?
C03R C03U 1.379(3) . ?
C03S H03S 0.9500 . ?
C03T H03T 0.9500 . ?
C03T C03Z 1.405(4) . ?
C03U H03U 0.9500 . ?
C03V N03X 1.139(4) . ?
C03W H03G 0.9800 . ?
C03W H03H 0.9800 . ?
C03W H03I 0.9800 . ?
C03Y N043 1.124(4) . ?
C03Y C048 1.451(5) . ?
C03Z H03Z 0.9500 . ?
C03Z C040 1.353(4) . ?
C040 H040 0.9500 . ?
C64 H64A 0.9800 . ?
C64 H64B 0.9800 . ?
C64 H64C 0.9800 . ?
C64 C1A 1.428(6) . ?
N0 C63 1.169(9) . ?
C046 H04A 0.9800 . ?
C046 H04B 0.9800 . ?
C046 H04C 0.9800 . ?
C55 C0 1.3900 . ?
C55 C68 1.3900 . ?
C55 C69 1.447(10) . ?
C0 H0 0.9500 . ?
C0 C65 1.3900 . ?
C65 H65 0.9500 . ?
C65 C67 1.3900 . ?
C67 H67 0.9500 . ?
C67 C66 1.3900 . ?
C66 H66 0.9500 . ?
C66 C68 1.3900 . ?
C68 H68 0.9500 . ?
C048 H04D 0.9800 . ?
C048 H04E 0.9800 . ?
C048 H04F 0.9800 . ?
C61 C60 1.475(7) . ?
C61 N5 1.143(7) . ?
C60 H60A 0.9800 . ?
C60 H60B 0.9800 . ?
C60 H60C 0.9800 . ?
C69 H69A 0.9800 . ?
C69 H69B 0.9800 . ?
C69 H69C 0.9800 . ?
C58 H58 0.9500 . ?
C58 C71 1.3900 . ?
C58 C56 1.3900 . ?
C71 C70 1.3900 . ?
C71 C59 1.531(5) . ?
C70 H70 0.9500 . ?
C70 C72 1.3900 . ?
C72 H72 0.9500 . ?
C72 C57 1.3900 . ?
C57 H57 0.9500 . ?
C57 C56 1.3900 . ?
C56 H56 0.9500 . ?
C59 H59A 0.9800 . ?
C59 H59B 0.9800 . ?
C59 H59C 0.9800 . ?
C62 H62A 0.9800 . ?
C62 H62B 0.9800 . ?
C62 H62C 0.9800 . ?
C62 C63 1.509(9) . ?
C1A N6 1.132(6) . ?

loop_
_geom_torsion_atom_site_label_1
_geom_torsion_atom_site_label_2
_geom_torsion_atom_site_label_3
_geom_torsion_atom_site_label_4
_geom_torsion
_geom_torsion_site_symmetry_1
_geom_torsion_site_symmetry_2
_geom_torsion_site_symmetry_3
_geom_torsion_site_symmetry_4
_geom_torsion_publ_flag
Ir1 N3 C42 N4 -179.70(11) . . . . ?
Ir1 N3 C42 C41 -1.5(2) . . . . ?
Ir1 N3 C54 C49 -179.91(12) . . . . ?
Ir1 N3 C54 C53 1.1(3) . . . . ?
Ir1 N1 C27 C22 -179.90(12) . . . . ?
Ir1 N1 C27 C26 1.4(3) . . . . ?
Ir1 N1 C15 N2 -179.97(11) . . . . ?
Ir1 N1 C15 C14 -1.2(3) . . . . ?
Ir1 C1 C13 C14 23.4(2) . . . . ?
Ir1 C1 C13 C5 -157.06(14) . . . . ?
Ir1 C1 C2 C3 165.86(15) . . . . ?
Ir1 C28 C29 C30 166.54(16) . . . . ?
Ir1 C28 C40 C41 20.4(2) . . . . ?
Ir1 C28 C40 C32 -158.97(14) . . . . ?
Ir2 N005 C00D N00B -176.36(11) . . . . ?
Ir2 N005 C00D C00Q -2.0(2) . . . . ?
Ir2 N005 C00L C00H 176.38(12) . . . . ?
Ir2 N005 C00L C01J -0.4(3) . . . . ?
Ir2 N006 C00E N009 -173.67(11) . . . . ?
Ir2 N006 C00E C013 3.2(3) . . . . ?
Ir2 N006 C00J C00N 173.36(12) . . . . ?
Ir2 N006 C00J C01C -4.0(3) . . . . ?
Ir2 C00K C010 C013 20.8(2) . . . . ?
Ir2 C00K C010 C01Q -158.63(14) . . . . ?
Ir2 C00K C018 C019 163.47(15) . . . . ?
N005 C00D C00Q C00M -36.7(3) . . . . ?
N005 C00D C00Q C012 152.88(18) . . . . ?
N005 C00L C01J C02B 175.39(18) . . . . ?
N006 C00E C013 C010 -37.5(3) . . . . ?
N006 C00E C013 C014 150.03(19) . . . . ?
N006 C00J C00N N009 0.4(2) . . . . ?
N006 C00J C00N C01E -176.76(17) . . . . ?
N006 C00J C01C C01N 176.58(19) . . . . ?
N3 C42 C41 C40 -31.9(3) . . . . ?
N3 C42 C41 C39 154.71(18) . . . . ?
N1 C27 C22 N2 0.1(2) . . . . ?
N1 C27 C22 C23 -177.43(17) . . . . ?
N1 C27 C26 C25 177.92(18) . . . . ?
N1 C15 C14 C13 -32.8(3) . . . . ?
N1 C15 C14 C12 153.43(18) . . . . ?
N009 C00E C013 C010 139.02(18) . . . . ?
N009 C00E C013 C014 -33.4(3) . . . . ?
N009 C00N C01E C01Y -176.92(19) . . . . ?
N009 C01F C01V C02Z -178.23(19) . . . . ?
N009 C01F C02I C03O 176.60(19) . . . . ?
N4 C49 C50 C51 -177.47(18) . . . . ?
N4 C49 C54 N3 -0.41(19) . . . . ?
N4 C49 C54 C53 178.72(16) . . . . ?
N4 C43 C44 C45 -179.37(17) . . . . ?
N4 C43 C48 C47 179.17(19) . . . . ?
N4 C42 C41 C40 146.06(17) . . . . ?
N4 C42 C41 C39 -27.3(3) . . . . ?
N00B C00D C00Q C00M 136.88(18) . . . . ?
N00B C00D C00Q C012 -33.5(3) . . . . ?
N00B C00H C00L N005 0.0(2) . . . . ?
N00B C00H C00L C01J 177.12(17) . . . . ?
N00B C00H C01A C021 -175.12(19) . . . . ?
N00B C00P C01B C02G -178.41(18) . . . . ?
N00B C00P C01U C02M 176.53(18) . . . . ?
N2 C15 C14 C13 145.85(17) . . . . ?
N2 C15 C14 C12 -28.0(3) . . . . ?
N2 C22 C23 C24 -177.72(19) . . . . ?
N2 C16 C17 C18 -176.88(18) . . . . ?
N2 C16 C21 C20 176.9(2) . . . . ?
C00D N005 C00L C00H -0.5(2) . . . . ?
C00D N005 C00L C01J -177.24(19) . . . . ?
C00D N00B C00H C00L 0.45(19) . . . . ?
C00D N00B C00H C01A 176.16(19) . . . . ?
C00D N00B C00P C01B 135.2(2) . . . . ?
C00D N00B C00P C01U -45.6(3) . . . . ?
C00D C00Q C012 C01R 163.98(17) . . . . ?
C00E N006 C00J C00N -0.8(2) . . . . ?
C00E N006 C00J C01C -178.14(19) . . . . ?
C00E N009 C00N C00J 0.2(2) . . . . ?
C00E N009 C00N C01E 176.9(2) . . . . ?
C00E N009 C01F C01V -42.7(3) . . . . ?
C00E N009 C01F C02I 140.1(2) . . . . ?
C00E C013 C014 C01L 166.81(17) . . . . ?
C1 C13 C14 C15 19.9(3) . . . . ?
C1 C13 C14 C12 -166.34(17) . . . . ?
C1 C13 C5 C6 164.86(17) . . . . ?
C1 C13 C5 C4 -13.2(3) . . . . ?
C1 C2 C3 C4 -4.6(3) . . . . ?
C28 C29 C30 C31 -3.7(3) . . . . ?
C28 C40 C41 C42 20.9(3) . . . . ?
C28 C40 C41 C39 -165.77(17) . . . . ?
C28 C40 C32 C33 165.63(17) . . . . ?
C28 C40 C32 C31 -11.5(3) . . . . ?
C00H N00B C00D N005 -0.8(2) . . . . ?
C00H N00B C00D C00Q -175.18(16) . . . . ?
C00H N00B C00P C01B -59.5(3) . . . . ?
C00H N00B C00P C01U 119.7(2) . . . . ?
C00H C00L C01J C02B -1.0(3) . . . . ?
C00H C01A C021 C02B -0.7(3) . . . . ?
C00I C00X C01P C00Y 4.6(3) . . . . ?
C00J N006 C00E N009 0.9(2) . . . . ?
C00J N006 C00E C013 177.83(17) . . . . ?
C00J C00N C01E C01Y -0.6(3) . . . . ?
C00J C01C C01N C01Y -0.1(3) . . . . ?
C00K C010 C013 C00E 23.4(3) . . . . ?
C00K C010 C013 C014 -164.30(18) . . . . ?
C00K C010 C01Q C01Z -8.8(3) . . . . ?
C00K C010 C01Q C026 167.55(17) . . . . ?
C00K C018 C019 C01Z -1.0(3) . . . . ?
C00L N005 C00D N00B 0.8(2) . . . . ?
C00L N005 C00D C00Q 175.08(17) . . . . ?
C00L C00H C01A C021 0.0(3) . . . . ?
C00L C01J C02B C021 0.4(3) . . . . ?
C00M C00Q C012 C01R -6.1(3) . . . . ?
C00M C00Y C01O C01R 2.3(3) . . . . ?
C00M C00Y C01O C023 -173.25(18) . . . . ?
C00M C00Y C01P C00X 2.3(3) . . . . ?
C00N N009 C00E N006 -0.7(2) . . . . ?
C00N N009 C00E C013 -177.68(17) . . . . ?
C00N N009 C01F C01V 117.9(2) . . . . ?
C00N N009 C01F C02I -59.3(3) . . . . ?
C00N C00J C01C C01N -0.5(3) . . . . ?
C00N C01E C01Y C01N 0.0(3) . . . . ?
C00O C00I C00X C01P -3.3(3) . . . . ?
C00O C00M C00Q C00D 26.5(3) . . . . ?
C00O C00M C00Q C012 -163.21(18) . . . . ?
C00O C00M C00Y C01O 165.41(17) . . . . ?
C00O C00M C00Y C01P -10.8(3) . . . . ?
C00P N00B C00D N005 166.49(17) . . . . ?
C00P N00B C00D C00Q -7.9(3) . . . . ?
C00P N00B C00H C00L -167.31(16) . . . . ?
C00P N00B C00H C01A 8.4(3) . . . . ?
C00P C01B C02G C02T 1.5(3) . . . . ?
C00P C01U C02M C02T 2.3(3) . . . . ?
C00Q C00M C00O Ir2 19.2(2) . . . . ?
C00Q C00M C00O C00I -168.34(17) . . . . ?
C00Q C00M C00Y C01O -14.4(3) . . . . ?
C00Q C00M C00Y C01P 169.44(17) . . . . ?
C00Q C012 C01R C01O -6.5(3) . . . . ?
C00Q C012 C01R C02J 176.09(19) . . . . ?
C52 C53 C54 N3 178.50(18) . . . . ?
C52 C53 C54 C49 -0.4(3) . . . . ?
C25 C24 C23 C22 -0.4(3) . . . . ?
C27 N1 C15 N2 0.4(2) . . . . ?
C27 N1 C15 C14 179.12(17) . . . . ?
C27 C22 C23 C24 -0.9(3) . . . . ?
C15 N1 C27 C22 -0.3(2) . . . . ?
C15 N1 C27 C26 -178.94(19) . . . . ?
C15 N2 C22 C27 0.1(2) . . . . ?
C15 N2 C22 C23 177.37(19) . . . . ?
C15 N2 C16 C17 -61.5(3) . . . . ?
C15 N2 C16 C21 122.6(2) . . . . ?
C15 C14 C12 C11 171.51(17) . . . . ?
C49 N4 C43 C44 108.6(2) . . . . ?
C49 N4 C43 C48 -68.6(2) . . . . ?
C49 N4 C42 N3 -0.6(2) . . . . ?
C49 N4 C42 C41 -178.82(16) . . . . ?
C49 C50 C51 C52 -0.8(3) . . . . ?
C53 C52 C51 C50 1.5(3) . . . . ?
C00X C00I C00O Ir2 167.58(15) . . . . ?
C00X C00I C00O C00M -4.9(3) . . . . ?
C00Y C00M C00O Ir2 -160.59(14) . . . . ?
C00Y C00M C00O C00I 11.9(3) . . . . ?
C00Y C00M C00Q C00D -153.78(16) . . . . ?
C00Y C00M C00Q C012 16.5(3) . . . . ?
C00Y C01O C01R C012 8.4(3) . . . . ?
C00Y C01O C01R C02J -174.26(18) . . . . ?
C00Y C01O C023 C02R 174.4(2) . . . . ?
C43 N4 C49 C50 9.2(3) . . . . ?
C43 N4 C49 C54 -168.06(16) . . . . ?
C43 N4 C42 N3 166.92(17) . . . . ?
C43 N4 C42 C41 -11.3(3) . . . . ?
C43 C44 C45 C46 1.0(3) . . . . ?
C43 C48 C47 C46 -0.5(4) . . . . ?
C010 C00K C018 C019 -6.9(3) . . . . ?
C010 C013 C014 C01L -5.5(3) . . . . ?
C010 C01Q C01Z C019 0.6(3) . . . . ?
C010 C01Q C026 C01L -0.5(3) . . . . ?
C010 C01Q C026 C033 -175.80(19) . . . . ?
C29 C28 C40 C41 -168.37(17) . . . . ?
C29 C28 C40 C32 12.2(3) . . . . ?
C29 C30 C31 C32 4.7(3) . . . . ?
C012 C01R C02J C036 176.8(2) . . . . ?
C013 C010 C01Q C01Z 171.73(17) . . . . ?
C013 C010 C01Q C026 -11.9(3) . . . . ?
C013 C014 C01L C026 -7.5(3) . . . . ?
C013 C014 C01L C02K 175.35(19) . . . . ?
C014 C01L C026 C01Q 10.4(3) . . . . ?
C014 C01L C026 C033 -174.09(19) . . . . ?
C014 C01L C02K C03S 176.6(2) . . . . ?
C13 C1 C2 C3 -5.4(3) . . . . ?
C13 C14 C12 C11 -2.2(3) . . . . ?
C13 C5 C4 C3 3.0(3) . . . . ?
C22 N2 C15 N1 -0.3(2) . . . . ?
C22 N2 C15 C14 -179.12(16) . . . . ?
C22 N2 C16 C17 97.7(2) . . . . ?
C22 N2 C16 C21 -78.3(2) . . . . ?
C22 C27 C26 C25 -0.6(3) . . . . ?
C26 C25 C24 C23 1.1(3) . . . . ?
C26 C27 C22 N2 178.93(16) . . . . ?
C26 C27 C22 C23 1.4(3) . . . . ?
C018 C00K C010 C013 -168.87(17) . . . . ?
C018 C00K C010 C01Q 11.7(3) . . . . ?
C018 C019 C01Z C01Q 4.2(3) . . . . ?
C01A C00H C00L N005 -176.25(16) . . . . ?
C01A C00H C00L C01J 0.9(3) . . . . ?
C01A C021 C02B C01J 0.5(3) . . . . ?
C01B C00P C01U C02M -4.3(3) . . . . ?
C01B C02G C02T C02M -3.4(3) . . . . ?
C01C C00J C00N N009 177.99(17) . . . . ?
C01C C00J C00N C01E 0.9(3) . . . . ?
C01C C01N C01Y C01E 0.3(3) . . . . ?
C50 C49 C54 N3 -177.97(16) . . . . ?
C50 C49 C54 C53 1.2(3) . . . . ?
C01F N009 C00E N006 162.36(17) . . . . ?
C01F N009 C00E C013 -14.6(3) . . . . ?
C01F N009 C00N C00J -163.82(17) . . . . ?
C01F N009 C00N C01E 12.9(3) . . . . ?
C01F C01V C02Z C03F 1.7(4) . . . . ?
C01F C02I C03O C03F 1.6(4) . . . . ?
C14 C13 C5 C6 -15.6(3) . . . . ?
C14 C13 C5 C4 166.33(17) . . . . ?
C14 C12 C11 C6 -8.2(3) . . . . ?
C14 C12 C11 C10 173.11(18) . . . . ?
C51 C52 C53 C54 -0.9(3) . . . . ?
C42 N3 C54 C49 0.1(2) . . . . ?
C42 N3 C54 C53 -178.94(19) . . . . ?
C42 N4 C49 C50 177.90(19) . . . . ?
C42 N4 C49 C54 0.60(19) . . . . ?
C42 N4 C43 C44 -57.4(3) . . . . ?
C42 N4 C43 C48 125.5(2) . . . . ?
C42 C41 C39 C38 170.02(17) . . . . ?
C54 N3 C42 N4 0.3(2) . . . . ?
C54 N3 C42 C41 178.51(17) . . . . ?
C54 C49 C50 C51 -0.6(3) . . . . ?
C01L C026 C033 C03J -3.5(3) . . . . ?
C01L C02K C03S C03J -1.6(4) . . . . ?
C40 C28 C29 C30 -4.7(3) . . . . ?
C40 C41 C39 C38 -3.3(3) . . . . ?
C40 C32 C33 C38 4.0(3) . . . . ?
C40 C32 C33 C34 -171.95(19) . . . . ?
C40 C32 C31 C30 2.9(3) . . . . ?
C01O C00Y C01P C00X -173.77(18) . . . . ?
C01O C01R C02J C036 -0.6(3) . . . . ?
C01O C023 C02R C036 0.0(4) . . . . ?
C01P C00Y C01O C01R 178.38(18) . . . . ?
C01P C00Y C01O C023 2.8(3) . . . . ?
C01Q C010 C013 C00E -157.19(17) . . . . ?
C01Q C010 C013 C014 15.1(3) . . . . ?
C01Q C026 C033 C03J 171.9(2) . . . . ?
C01R C01O C023 C02R -1.3(3) . . . . ?
C01R C02J C036 C02R -0.7(4) . . . . ?
C41 C40 C32 C33 -13.8(3) . . . . ?
C41 C40 C32 C31 169.08(18) . . . . ?
C41 C39 C38 C33 -7.0(3) . . . . ?
C41 C39 C38 C37 174.45(18) . . . . ?
C12 C11 C10 C9 179.15(19) . . . . ?
C01U C00P C01B C02G 2.4(3) . . . . ?
C01U C02M C02T C02G 1.5(3) . . . . ?
C01V C01F C02I C03O -0.6(3) . . . . ?
C01V C02Z C03F C03O -0.7(4) . . . . ?
C24 C25 C26 C27 -0.6(3) . . . . ?
C6 C11 C10 C9 0.5(3) . . . . ?
C6 C5 C4 C3 -175.02(19) . . . . ?
C6 C7 C8 C9 0.9(3) . . . . ?
C01Z C01Q C026 C01L 175.75(19) . . . . ?
C01Z C01Q C026 C033 0.4(3) . . . . ?
C2 C1 C13 C14 -165.37(17) . . . . ?
C2 C1 C13 C5 14.2(3) . . . . ?
C2 C3 C4 C5 5.8(3) . . . . ?
C16 N2 C15 N1 161.14(17) . . . . ?
C16 N2 C15 C14 -17.7(3) . . . . ?
C16 N2 C22 C27 -162.95(16) . . . . ?
C16 N2 C22 C23 14.3(3) . . . . ?
C16 C17 C18 C19 0.6(3) . . . . ?
C16 C21 C20 C19 -0.6(4) . . . . ?
C023 C01O C01R C012 -175.89(18) . . . . ?
C023 C01O C01R C02J 1.5(3) . . . . ?
C023 C02R C036 C02J 0.9(4) . . . . ?
C32 C40 C41 C42 -159.62(16) . . . . ?
C32 C40 C41 C39 13.7(3) . . . . ?
C32 C33 C38 C39 6.5(3) . . . . ?
C32 C33 C38 C37 -174.92(18) . . . . ?
C32 C33 C34 C35 174.4(2) . . . . ?
C026 C01L C02K C03S -0.5(3) . . . . ?
C026 C01Q C01Z C019 -175.64(19) . . . . ?
C026 C033 C03J C03S 1.5(4) . . . . ?
C44 C43 C48 C47 2.0(3) . . . . ?
C44 C45 C46 C47 0.6(3) . . . . ?
C17 C16 C21 C20 1.0(3) . . . . ?
C17 C18 C19 C20 -0.2(4) . . . . ?
C029 C02Q C032 C03B 0.3(3) . . . . ?
C39 C38 C37 C36 178.8(2) . . . . ?
C33 C32 C31 C30 -174.2(2) . . . . ?
C33 C38 C37 C36 0.3(3) . . . . ?
C33 C34 C35 C36 0.4(4) . . . . ?
C11 C6 C5 C13 5.6(3) . . . . ?
C11 C6 C5 C4 -176.35(18) . . . . ?
C11 C6 C7 C8 -2.8(3) . . . . ?
C11 C10 C9 C8 -2.5(3) . . . . ?
C5 C13 C14 C15 -159.65(17) . . . . ?
C5 C13 C14 C12 14.1(3) . . . . ?
C5 C6 C11 C12 6.4(3) . . . . ?
C5 C6 C11 C10 -174.91(18) . . . . ?
C5 C6 C7 C8 174.1(2) . . . . ?
C02I C01F C01V C02Z -1.1(3) . . . . ?
C02K C01L C026 C01Q -172.50(19) . . . . ?
C02K C01L C026 C033 3.0(3) . . . . ?
C45 C46 C47 C48 -0.8(4) . . . . ?
C38 C33 C34 C35 -1.6(3) . . . . ?
C38 C37 C36 C35 -1.5(3) . . . . ?
C48 C43 C44 C45 -2.3(3) . . . . ?
C10 C9 C8 C7 1.8(3) . . . . ?
C02Q C029 C03A C039 0.1(3) . . . . ?
C02Q C032 C03B C039 0.0(4) . . . . ?
C34 C33 C38 C39 -177.28(18) . . . . ?
C34 C33 C38 C37 1.3(3) . . . . ?
C34 C35 C36 C37 1.2(4) . . . . ?
C7 C6 C11 C12 -176.57(18) . . . . ?
C7 C6 C11 C10 2.1(3) . . . . ?
C7 C6 C5 C13 -171.28(18) . . . . ?
C7 C6 C5 C4 6.8(3) . . . . ?
C18 C19 C20 C21 0.2(4) . . . . ?
C21 C16 C17 C18 -1.0(3) . . . . ?
C31 C32 C33 C38 -178.93(19) . . . . ?
C31 C32 C33 C34 5.1(3) . . . . ?
C02Z C03F C03O C02I -1.0(4) . . . . ?
C030 C03E C03R C03U 0.1(3) . . . . ?
C033 C03J C03S C02K 1.1(4) . . . . ?
C037 C03C C040 C03Z -1.1(4) . . . . ?
C037 C03P C03T C03Z 0.1(4) . . . . ?
C03A C029 C02Q C032 -0.3(3) . . . . ?
C03A C039 C03B C032 -0.2(4) . . . . ?
C03B C039 C03A C029 0.1(4) . . . . ?
C03C C037 C03P C03T 0.4(4) . . . . ?
C03E C030 C03K C034 -0.5(4) . . . . ?
C03E C03R C03U C034 0.2(4) . . . . ?
C03I C029 C02Q C032 179.3(2) . . . . ?
C03I C029 C03A C039 -179.5(2) . . . . ?
C03K C030 C03E C03R 0.1(3) . . . . ?
C03K C030 C03E C03W -179.9(2) . . . . ?
C03K C034 C03U C03R -0.5(4) . . . . ?
C03P C037 C03C C040 0.0(4) . . . . ?
C03P C03T C03Z C040 -1.2(4) . . . . ?
C03T C03Z C040 C03C 1.7(4) . . . . ?
C03U C034 C03K C030 0.7(4) . . . . ?
C03W C03E C03R C03U -180.0(2) . . . . ?
C046 C037 C03C C040 178.1(3) . . . . ?
C046 C037 C03P C03T -177.6(3) . . . . ?
C55 C0 C65 C67 0.0 . . . . ?
C0 C55 C68 C66 0.0 . . . . ?
C0 C65 C67 C66 0.0 . . . . ?
C65 C67 C66 C68 0.0 . . . . ?
C67 C66 C68 C55 0.0 . . . . ?
C68 C55 C0 C65 0.0 . . . . ?
C69 C55 C0 C65 -177.8(8) . . . . ?
C69 C55 C68 C66 177.5(9) . . . . ?
C58 C71 C70 C72 0.0 . . . . ?
C71 C58 C56 C57 0.0 . . . . ?
C71 C70 C72 C57 0.0 . . . . ?
C70 C72 C57 C56 0.0 . . . . ?
C72 C57 C56 C58 0.0 . . . . ?
C56 C58 C71 C70 0.0 . . . . ?
C56 C58 C71 C59 -179.6(4) . . . . ?
C59 C71 C70 C72 179.6(4) . . . . ?
